data_7106045
loop_
_publ_author_name
'Daniel L. Reger'
'Jacob Horger'
'Mark D. Smith'

_publ_section_title
;
 Copper(II) carboxylate tetramers formed from an enantiopure ligand
 containing a p-stacking supramolecular synthon: single-crystal to
 single-crystal enantioselective ligand exchange
;
_journal_name_full Chem.Commun.
_journal_page_first 2805
_journal_paper_doi 10.1039/c0cc04797j
_journal_volume 47
_journal_year 2011
_chemical_absolute_configuration ad
_chemical_formula_moiety 'C138 H103 Cu4 N17 O43, 3(C5 H10 O3) '
_chemical_formula_sum 'C153 H133 Cu4 N17 O52'
_chemical_formula_weight 3295.92
_chemical_name_systematic
;
?
;
_space_group_IT_number 19
_symmetry_cell_setting orthorhombic
_symmetry_space_group_name_Hall 'P 2ac 2ab'
_symmetry_space_group_name_H-M 'P 21 21 21'
_atom_sites_solution_hydrogens geom
_atom_sites_solution_primary direct
_atom_sites_solution_secondary difmap
_audit_creation_method SHELXL-97
_cell_angle_alpha 90.00
_cell_angle_beta 90.00
_cell_angle_gamma 90.00
_cell_formula_units_Z 4
_cell_length_a 15.1091(8)
_cell_length_b 21.4458(12)
_cell_length_c 52.381(3)
_cell_measurement_reflns_used 4043
_cell_measurement_temperature 150(2)
_cell_measurement_theta_max 15.533
_cell_measurement_theta_min 2.266
_cell_volume 16972.8(16)
_computing_cell_refinement 'SAINT-Plus Version 6.45 (Bruker, 2001)'
_computing_data_collection 'SMART Version 5.625 (Bruker, 2001)'
_computing_data_reduction 'SAINT-Plus Version 6.45 (Bruker, 2001)'
_computing_molecular_graphics various
_computing_publication_material 'SHELXTL Version 6.14 (Bruker, 2000)'
_computing_structure_refinement 'SHELXL-97 (Sheldrick, 1997)'
_computing_structure_solution 'SHELXS-97 (Sheldrick, 1990)'
_diffrn_ambient_temperature 150(2)
_diffrn_measured_fraction_theta_full 0.999
_diffrn_measured_fraction_theta_max 0.999
_diffrn_measurement_device_type 'Bruker SMART APEX CCD diffractometer'
_diffrn_measurement_method 'omega scans'
_diffrn_radiation_monochromator graphite
_diffrn_radiation_source 'fine-focus sealed tube'
_diffrn_radiation_type MoK\a
_diffrn_radiation_wavelength 0.71073
_diffrn_reflns_av_R_equivalents 0.2058
_diffrn_reflns_av_sigmaI/netI 0.2214
_diffrn_reflns_limit_h_max 16
_diffrn_reflns_limit_h_min -16
_diffrn_reflns_limit_k_max 23
_diffrn_reflns_limit_k_min -23
_diffrn_reflns_limit_l_max 56
_diffrn_reflns_limit_l_min -56
_diffrn_reflns_number 167453
_diffrn_reflns_theta_full 22.59
_diffrn_reflns_theta_max 22.59
_diffrn_reflns_theta_min 0.78
_exptl_absorpt_coefficient_mu 0.579
_exptl_absorpt_correction_type none
_exptl_crystal_colour blue
_exptl_crystal_density_diffrn 1.290
_exptl_crystal_density_method 'not measured'
_exptl_crystal_description 'rectangular bar'
_exptl_crystal_F_000 6808
_exptl_crystal_size_max 0.24
_exptl_crystal_size_mid 0.10
_exptl_crystal_size_min 0.06
_refine_diff_density_max 0.720
_refine_diff_density_min -0.703
_refine_diff_density_rms 0.103
_refine_ls_abs_structure_details 'Flack H D (1983), Acta Cryst. A39, 876-881'
_refine_ls_abs_structure_Flack 0.05(2)
_refine_ls_extinction_method none
_refine_ls_goodness_of_fit_ref 0.846
_refine_ls_hydrogen_treatment constr
_refine_ls_matrix_type full
_refine_ls_number_parameters 850
_refine_ls_number_reflns 22429
_refine_ls_number_restraints 1351
_refine_ls_restrained_S_all 0.854
_refine_ls_R_factor_all 0.1534
_refine_ls_R_factor_gt 0.0866
_refine_ls_shift/su_max 0.001
_refine_ls_shift/su_mean 0.000
_refine_ls_structure_factor_coef Fsqd
_refine_ls_weighting_details 'calc w=1/[\s^2^(Fo^2^)+(0.0940P)^2^+0.0000P] where P=(Fo^2^+2Fc^2^)/3'
_refine_ls_weighting_scheme calc
_refine_ls_wR_factor_gt 0.1940
_refine_ls_wR_factor_ref 0.2220
_reflns_number_gt 9535
_reflns_number_total 22429
_reflns_threshold_expression >2sigma(I)
_cod_data_source_file C0CC04797J.TXT
_cod_data_source_block 3
_cod_depositor_comments
;
The following automatic conversions were performed:

'_symmetry_cell_setting' value 'Orthorhombic' changed to
'orthorhombic' according to the built-in table from CIF Core
dictionary named 'cif_core.dic' version 2.4.1 from 2010-06-29.

Automatic conversion script
Id: cif_fix_values 1646 2011-03-28 12:23:43Z adriana 
;
_cod_database_code 7106045

loop_
_symmetry_equiv_pos_as_xyz
'x, y, z'
'-x+1/2, -y, z+1/2'
'-x, y+1/2, -z+1/2'
'x+1/2, -y+1/2, -z'

loop_
_atom_site_label
_atom_site_type_symbol
_atom_site_fract_x
_atom_site_fract_y
_atom_site_fract_z
_atom_site_U_iso_or_equiv
_atom_site_adp_type
_atom_site_occupancy
_atom_site_symmetry_multiplicity
_atom_site_calc_flag
_atom_site_refinement_flags
_atom_site_disorder_assembly
_atom_site_disorder_group
Cu1 Cu 0.96193(9) 0.41574(7) 0.30634(3) 0.0413(4) Uani 1 1 d D . .
Cu2 Cu 0.92841(10) 0.40402(7) 0.35698(3) 0.0415(4) Uani 1 1 d . A .
Cu3 Cu 0.55116(9) 0.54425(7) 0.45920(3) 0.0369(4) Uani 1 1 d . A .
Cu4 Cu 0.57194(9) 0.51860(7) 0.41089(3) 0.0349(4) Uani 1 1 d D . .
C1G C 0.4290(7) 0.7299(5) 0.4290(2) 0.048(4) Uiso 1 1 d D . .
C2G C 0.4366(7) 0.7924(5) 0.4412(2) 0.055(4) Uiso 1 1 d D . .
C3G C 0.3645(7) 0.8119(5) 0.4557(2) 0.049(4) Uiso 1 1 d D . .
C4G C 0.2878(7) 0.7799(5) 0.4578(2) 0.053(4) Uiso 1 1 d D . .
C5G C 0.2791(8) 0.7187(5) 0.4452(2) 0.061(4) Uiso 1 1 d D . .
C6G C 0.5119(8) 0.8269(5) 0.4384(2) 0.055(4) Uiso 1 1 d D . .
H6G H 0.5592 0.8129 0.4279 0.065 Uiso 1 1 calc R . .
C7G C 0.5169(9) 0.8858(6) 0.4520(3) 0.071(5) Uiso 1 1 d D . .
H7G H 0.5688 0.9107 0.4511 0.085 Uiso 1 1 calc R . .
C8G C 0.4488(9) 0.9041(7) 0.4656(3) 0.093(5) Uiso 1 1 d D . .
H8G H 0.4542 0.9437 0.4736 0.111 Uiso 1 1 calc R . .
C9G C 0.3715(8) 0.8734(6) 0.4696(3) 0.066(4) Uiso 1 1 d D . .
C10G C 0.2972(8) 0.8884(6) 0.4828(3) 0.077(5) Uiso 1 1 d D . .
H10G H 0.2986 0.9277 0.4911 0.093 Uiso 1 1 calc R . .
C11G C 0.2239(8) 0.8568(6) 0.4857(2) 0.057(4) Uiso 1 1 d D . .
H11G H 0.1771 0.8724 0.4960 0.068 Uiso 1 1 calc R . .
C12G C 0.2164(8) 0.7989(6) 0.4730(2) 0.066(4) Uiso 1 1 d D . .
H12G H 0.1649 0.7739 0.4747 0.079 Uiso 1 1 calc R . .
C13G C 0.3482(8) 0.6340(5) 0.4188(2) 0.041(3) Uiso 1 1 d D . .
H13G H 0.2939 0.6129 0.4255 0.049 Uiso 1 1 calc R . .
N1G N 0.3530(6) 0.6964(4) 0.43244(18) 0.045(3) Uiso 1 1 d D . .
O1G O 0.4901(5) 0.7097(4) 0.41568(16) 0.054(2) Uiso 1 1 d D . .
O2G O 0.2133(6) 0.6868(4) 0.44469(18) 0.072(3) Uiso 1 1 d D . .
C14G C 0.3286(10) 0.6488(7) 0.3908(3) 0.066(4) Uiso 1 1 d . . .
H14O H 0.2845 0.6829 0.3899 0.079 Uiso 1 1 calc R . .
H14P H 0.3835 0.6634 0.3824 0.079 Uiso 1 1 calc R . .
C15G C 0.2939(9) 0.5930(7) 0.3769(3) 0.061(4) Uiso 1 1 d . . .
C16G C 0.4223(8) 0.5918(6) 0.4247(2) 0.043(3) Uiso 1 1 d . . .
N2G N 0.3098(8) 0.5900(6) 0.3522(2) 0.092(4) Uiso 1 1 d . . .
H2G1 H 0.2934 0.5570 0.3435 0.110 Uiso 1 1 calc R . .
H2G2 H 0.3369 0.6210 0.3445 0.110 Uiso 1 1 calc R . .
O3G O 0.2551(7) 0.5485(5) 0.38798(19) 0.079(3) Uiso 1 1 d . . .
O4G O 0.4460(5) 0.5876(3) 0.44762(13) 0.040(2) Uiso 1 1 d . A .
O5G O 0.4554(5) 0.5630(3) 0.40650(14) 0.038(2) Uiso 1 1 d . . .
C1A C 0.6867(10) 0.3881(6) 0.2844(3) 0.0993(14) Uiso 1 1 d D A .
C2A C 0.6777(7) 0.3626(6) 0.2578(2) 0.0993(14) Uiso 1 1 d D . .
C3A C 0.6605(7) 0.4056(6) 0.2387(2) 0.0993(14) Uiso 1 1 d D . .
C4A C 0.6493(11) 0.4670(6) 0.2426(2) 0.0993(14) Uiso 1 1 d D . .
C5A C 0.6578(11) 0.4927(6) 0.2692(2) 0.0993(14) Uiso 1 1 d D A .
C6A C 0.6851(11) 0.2986(7) 0.2553(3) 0.0993(14) Uiso 1 1 d D . .
H6A H 0.6982 0.2722 0.2694 0.119 Uiso 1 1 calc R . .
C7A C 0.6714(11) 0.2739(7) 0.2294(3) 0.0993(14) Uiso 1 1 d D . .
H7A H 0.6665 0.2305 0.2261 0.119 Uiso 1 1 calc R . .
C8A C 0.6664(11) 0.3150(7) 0.2114(3) 0.0993(14) Uiso 1 1 d D . .
H8A H 0.6711 0.2980 0.1947 0.119 Uiso 1 1 calc R . .
C9A C 0.6560(11) 0.3765(6) 0.2118(3) 0.0993(14) Uiso 1 1 d D . .
C10A C 0.6355(10) 0.4217(7) 0.1968(3) 0.0993(14) Uiso 1 1 d D . .
H10A H 0.6247 0.4080 0.1799 0.119 Uiso 1 1 calc R . .
C11A C 0.6260(11) 0.4814(7) 0.1992(3) 0.0993(14) Uiso 1 1 d D . .
H11A H 0.6133 0.5061 0.1846 0.119 Uiso 1 1 calc R . .
C12A C 0.6344(10) 0.5095(7) 0.2230(3) 0.0993(14) Uiso 1 1 d D . .
H12A H 0.6304 0.5532 0.2256 0.119 Uiso 1 1 calc R . .
C16A C 0.7898(8) 0.4500(6) 0.3197(2) 0.043(3) Uiso 1 1 d D . .
N1A N 0.6761(9) 0.4509(6) 0.2894(2) 0.0993(14) Uiso 1 1 d D . .
O1A O 0.7032(7) 0.3512(5) 0.3016(2) 0.0993(14) Uiso 1 1 d D . .
O2A O 0.6495(7) 0.5480(5) 0.2750(2) 0.0993(14) Uiso 1 1 d D . .
O4A O 0.8456(5) 0.4498(4) 0.30175(16) 0.051(2) Uiso 1 1 d . A .
O5A O 0.8126(5) 0.4389(4) 0.34326(14) 0.040(2) Uiso 1 1 d . A .
C13A C 0.7000(7) 0.4697(6) 0.3150(2) 0.0417(17) Uiso 0.50 1 d PD A 3
H13A H 0.6953 0.5160 0.3167 0.050 Uiso 0.50 1 calc PR A 3
C14A C 0.6356(14) 0.4374(11) 0.3337(3) 0.0417(17) Uiso 0.50 1 d PD A 3
H14A H 0.5751 0.4493 0.3283 0.050 Uiso 0.50 1 calc PR A 3
H14B H 0.6411 0.3920 0.3307 0.050 Uiso 0.50 1 calc PR A 3
C15A C 0.6396(14) 0.4468(8) 0.3625(3) 0.0417(17) Uiso 0.50 1 d PD A 3
N2A N 0.6689(11) 0.3997(8) 0.3780(3) 0.0417(17) Uiso 0.50 1 d PD A 3
H2A1 H 0.6632 0.4029 0.3947 0.050 Uiso 0.50 1 calc PR A 3
H2A2 H 0.6935 0.3663 0.3713 0.050 Uiso 0.50 1 calc PR A 3
O3A O 0.6048(10) 0.4939(8) 0.3728(2) 0.0417(17) Uiso 0.50 1 d PD A 3
C13Z C 0.7000(7) 0.4697(6) 0.3150(2) 0.0417(17) Uiso 0.50 1 d PD A 4
H13Z H 0.7092 0.5154 0.3124 0.050 Uiso 0.50 1 calc PR A 4
C14Z C 0.6302(13) 0.4708(11) 0.3345(3) 0.0417(17) Uiso 0.50 1 d PD A 4
H14Z H 0.6183 0.4267 0.3389 0.050 Uiso 0.50 1 calc PR A 4
H14Y H 0.5764 0.4865 0.3259 0.050 Uiso 0.50 1 calc PR A 4
C15Z C 0.6363(12) 0.5051(9) 0.3594(3) 0.0417(17) Uiso 0.50 1 d PD A 4
N2Z N 0.7007(11) 0.5473(8) 0.3608(3) 0.0417(17) Uiso 0.50 1 d PD A 4
H2Z1 H 0.7008 0.5749 0.3732 0.050 Uiso 0.50 1 calc PR A 4
H2Z2 H 0.7431 0.5476 0.3493 0.050 Uiso 0.50 1 calc PR A 4
O3Z O 0.5701(10) 0.4928(8) 0.37196(18) 0.0417(17) Uiso 0.50 1 d PD A 4
C1B C 0.9871(8) 0.1950(7) 0.3126(3) 0.0788(12) Uiso 1 1 d D . .
C2B C 1.0464(8) 0.1589(7) 0.2945(2) 0.0788(12) Uiso 1 1 d D . .
C3B C 1.0051(8) 0.1276(7) 0.2751(3) 0.0788(12) Uiso 1 1 d D . .
C4B C 0.9190(8) 0.1306(7) 0.2698(2) 0.0788(12) Uiso 1 1 d D . .
C5B C 0.8560(8) 0.1654(7) 0.2878(2) 0.0788(12) Uiso 1 1 d D . .
C6B C 1.1343(8) 0.1581(7) 0.2988(3) 0.0788(12) Uiso 1 1 d D . .
H6B H 1.1597 0.1811 0.3124 0.095 Uiso 1 1 calc R . .
C7B C 1.1902(9) 0.1198(7) 0.2814(3) 0.0788(12) Uiso 1 1 d D . .
H7B H 1.2523 0.1155 0.2837 0.095 Uiso 1 1 calc R . .
C8B C 1.1484(8) 0.0930(7) 0.2631(3) 0.0788(12) Uiso 1 1 d D . .
H8B H 1.1856 0.0701 0.2519 0.095 Uiso 1 1 calc R . .
C9B C 1.0643(8) 0.0911(7) 0.2568(2) 0.0788(12) Uiso 1 1 d D . .
C10B C 1.0189(9) 0.0653(7) 0.2378(3) 0.0788(12) Uiso 1 1 d D . .
H10B H 1.0532 0.0403 0.2265 0.095 Uiso 1 1 calc R . .
C11B C 0.9374(9) 0.0687(6) 0.2322(2) 0.0788(12) Uiso 1 1 d D . .
H11B H 0.9143 0.0497 0.2172 0.095 Uiso 1 1 calc R . .
C12B C 0.8820(9) 0.1021(7) 0.2494(2) 0.0788(12) Uiso 1 1 d D . .
H12B H 0.8199 0.1044 0.2466 0.095 Uiso 1 1 calc R . .
C13B C 0.8446(10) 0.2387(7) 0.3244(3) 0.0788(12) Uiso 1 1 d D B .
H13B H 0.7853 0.2445 0.3162 0.095 Uiso 1 1 calc R . .
N1B N 0.8982(7) 0.1968(6) 0.3077(2) 0.0788(12) Uiso 1 1 d D . .
O1B O 1.0196(6) 0.2215(5) 0.33077(19) 0.0788(12) Uiso 1 1 d D . .
O2B O 0.7787(6) 0.1738(5) 0.28386(18) 0.0788(12) Uiso 1 1 d D . .
C14B C 0.8315(9) 0.2040(6) 0.3490(2) 0.057(4) Uiso 1 1 d . . .
H14C H 0.8865 0.2062 0.3592 0.068 Uiso 1 1 calc R . .
H14D H 0.8194 0.1596 0.3453 0.068 Uiso 1 1 calc R . .
C15B C 0.7511(10) 0.2327(7) 0.3651(3) 0.066(4) Uiso 1 1 d . . .
C16B C 0.8860(8) 0.3014(6) 0.3275(2) 0.043(3) Uiso 1 1 d . . .
N2B N 0.7611(8) 0.2321(6) 0.3889(2) 0.076(4) Uiso 1 1 d . . .
H2B1 H 0.7234 0.2520 0.3988 0.091 Uiso 1 1 calc R . .
H2B2 H 0.8059 0.2117 0.3957 0.091 Uiso 1 1 calc R . .
O3B O 0.6895(7) 0.2604(5) 0.3544(2) 0.092(4) Uiso 1 1 d . . .
O4B O 0.9136(5) 0.3286(3) 0.30763(14) 0.040(2) Uiso 1 1 d . B .
O5B O 0.8851(5) 0.3221(4) 0.34994(15) 0.039(2) Uiso 1 1 d . A .
C1C C 1.2567(11) 0.4452(6) 0.3125(3) 0.0982(16) Uiso 1 1 d D . .
C2C C 1.3061(11) 0.4680(6) 0.2888(3) 0.0982(16) Uiso 1 1 d D . .
C3C C 1.3471(11) 0.4213(6) 0.2747(3) 0.0982(16) Uiso 1 1 d D . .
C4C C 1.3433(11) 0.3600(6) 0.2800(3) 0.0982(16) Uiso 1 1 d D . .
C5C C 1.2876(11) 0.3362(6) 0.3015(3) 0.0982(16) Uiso 1 1 d D . .
C6C C 1.3110(10) 0.5301(7) 0.2846(3) 0.0982(16) Uiso 1 1 d D . .
H6C H 1.2838 0.5588 0.2960 0.118 Uiso 1 1 calc R . .
C7C C 1.3605(11) 0.5523(7) 0.2615(3) 0.0982(16) Uiso 1 1 d D . .
H7C H 1.3646 0.5949 0.2566 0.118 Uiso 1 1 calc R . .
C8C C 1.3973(11) 0.5063(7) 0.2490(3) 0.0982(16) Uiso 1 1 d D . .
H8C H 1.4322 0.5206 0.2351 0.118 Uiso 1 1 calc R . .
C9C C 1.3981(11) 0.4446(7) 0.2509(3) 0.0982(16) Uiso 1 1 d D . .
C10C C 1.4274(11) 0.3952(7) 0.2383(3) 0.0982(16) Uiso 1 1 d D . .
H10C H 1.4574 0.4047 0.2228 0.118 Uiso 1 1 calc R . .
C11C C 1.4223(11) 0.3372(7) 0.2432(3) 0.0982(16) Uiso 1 1 d D . .
H11C H 1.4479 0.3088 0.2315 0.118 Uiso 1 1 calc R . .
C12C C 1.3801(10) 0.3121(7) 0.2656(3) 0.0982(16) Uiso 1 1 d D . .
H12C H 1.3777 0.2691 0.2699 0.118 Uiso 1 1 calc R . .
C13C C 1.2021(11) 0.3618(8) 0.3406(3) 0.0982(16) Uiso 1 1 d D B .
H13C H 1.2075 0.3154 0.3418 0.118 Uiso 1 1 calc R . .
N1C N 1.2526(9) 0.3833(5) 0.3181(2) 0.0982(16) Uiso 1 1 d D . .
O1C O 1.2154(7) 0.4823(5) 0.32542(19) 0.085(3) Uiso 1 1 d D . .
O2C O 1.2766(7) 0.2835(5) 0.3072(2) 0.103(4) Uiso 1 1 d D . .
C14C C 1.2327(8) 0.3905(7) 0.3663(3) 0.062(4) Uiso 1 1 d . . .
H14E H 1.2151 0.4349 0.3671 0.074 Uiso 1 1 calc R . .
H14F H 1.2045 0.3682 0.3807 0.074 Uiso 1 1 calc R . .
C15C C 1.3346(9) 0.3847(7) 0.3682(3) 0.060(4) Uiso 1 1 d . . .
C16C C 1.1050(8) 0.3782(6) 0.3358(2) 0.046(4) Uiso 1 1 d . . .
N2C N 1.3756(8) 0.4346(6) 0.3756(2) 0.071(4) Uiso 1 1 d . . .
H2C1 H 1.4336 0.4344 0.3772 0.085 Uiso 1 1 calc R . .
H2C2 H 1.3455 0.4688 0.3789 0.085 Uiso 1 1 calc R . .
O3C O 1.3693(7) 0.3364(5) 0.3632(2) 0.086(3) Uiso 1 1 d . . .
O4C O 1.0779(5) 0.3856(4) 0.31395(15) 0.049(2) Uiso 1 1 d . B .
O5C O 1.0560(5) 0.3773(4) 0.35570(15) 0.047(2) Uiso 1 1 d . A .
C1D C 0.9055(7) 0.6295(6) 0.3228(2) 0.064(4) Uiso 1 1 d D . .
C2D C 0.8775(7) 0.6708(5) 0.3016(2) 0.048(4) Uiso 1 1 d D . .
C3D C 0.9394(7) 0.7048(6) 0.2884(2) 0.064(4) Uiso 1 1 d D . .
C4D C 1.0255(8) 0.7051(6) 0.2951(2) 0.068(4) Uiso 1 1 d D . .
C5D C 1.0567(9) 0.6666(7) 0.3169(3) 0.108(6) Uiso 1 1 d D . .
C6D C 0.7894(8) 0.6690(7) 0.2953(3) 0.080(5) Uiso 1 1 d D . .
H6D H 0.7488 0.6424 0.3038 0.097 Uiso 1 1 calc R . .
C7D C 0.7620(10) 0.7108(8) 0.2747(3) 0.112(7) Uiso 1 1 d D . .
H7D H 0.7011 0.7177 0.2713 0.135 Uiso 1 1 calc R . .
C8D C 0.8228(9) 0.7383(8) 0.2612(3) 0.095(6) Uiso 1 1 d D . .
H8D H 0.8029 0.7577 0.2459 0.114 Uiso 1 1 calc R . .
C9D C 0.9106(8) 0.7431(6) 0.2660(2) 0.070(5) Uiso 1 1 d D . .
C10D C 0.9786(8) 0.7706(6) 0.2532(3) 0.067(4) Uiso 1 1 d D . .
H10D H 0.9633 0.7930 0.2381 0.080 Uiso 1 1 calc R . .
C11D C 1.0618(10) 0.7696(7) 0.2592(3) 0.100(6) Uiso 1 1 d D . .
H11D H 1.1044 0.7894 0.2486 0.120 Uiso 1 1 calc R . .
C12D C 1.0883(9) 0.7382(7) 0.2819(3) 0.086(5) Uiso 1 1 d D . .
H12D H 1.1478 0.7402 0.2877 0.104 Uiso 1 1 calc R . .
C13D C 1.0238(9) 0.5848(6) 0.3482(2) 0.068(4) Uiso 1 1 d D B .
H13D H 1.0900 0.5852 0.3486 0.082 Uiso 1 1 calc R . .
N1D N 0.9945(6) 0.6289(5) 0.3291(2) 0.057(3) Uiso 1 1 d D . .
O1D O 0.8559(6) 0.5940(4) 0.33409(17) 0.067(3) Uiso 1 1 d D . .
O2D O 1.1328(8) 0.6670(6) 0.3250(2) 0.127(5) Uiso 1 1 d D . .
C14D C 0.9870(11) 0.6057(8) 0.3759(3) 0.095(6) Uiso 1 1 d . . .
H14G H 0.9216 0.6066 0.3753 0.114 Uiso 1 1 calc R . .
H14H H 1.0048 0.5740 0.3886 0.114 Uiso 1 1 calc R . .
C15D C 1.0194(14) 0.6672(10) 0.3844(4) 0.107(7) Uiso 1 1 d . . .
C16D C 0.9935(8) 0.5196(6) 0.3427(2) 0.045(4) Uiso 1 1 d . . .
N2D N 1.0916(10) 0.6635(7) 0.4009(3) 0.116(5) Uiso 1 1 d . . .
H2D1 H 1.1125 0.6976 0.4081 0.139 Uiso 1 1 calc R . .
H2D2 H 1.1164 0.6272 0.4041 0.139 Uiso 1 1 calc R . .
O3D O 0.9847(10) 0.7140(7) 0.3796(3) 0.141(5) Uiso 1 1 d . . .
O4D O 0.9974(5) 0.5028(4) 0.32006(15) 0.043(2) Uiso 1 1 d . B .
O5D O 0.9719(5) 0.4869(4) 0.36132(15) 0.051(2) Uiso 1 1 d . A .
C1E C 0.7299(7) 0.3828(5) 0.48725(19) 0.045(4) Uiso 1 1 d D . .
C2E C 0.7377(8) 0.3513(6) 0.5128(2) 0.058(4) Uiso 1 1 d D . .
C3E C 0.8080(8) 0.3676(6) 0.5286(2) 0.063(4) Uiso 1 1 d D . .
C4E C 0.8720(8) 0.4072(7) 0.5217(2) 0.073(5) Uiso 1 1 d D . .
C5E C 0.8677(8) 0.4382(6) 0.4968(2) 0.053(4) Uiso 1 1 d D . .
C6E C 0.6760(9) 0.3094(6) 0.5199(2) 0.070(5) Uiso 1 1 d D . .
H6E H 0.6296 0.2987 0.5085 0.084 Uiso 1 1 calc R . .
C7E C 0.6800(10) 0.2798(8) 0.5456(3) 0.102(6) Uiso 1 1 d D . .
H7E H 0.6357 0.2521 0.5516 0.122 Uiso 1 1 calc R . .
C8E C 0.7482(10) 0.2948(8) 0.5588(3) 0.100(6) Uiso 1 1 d D . .
H8E H 0.7533 0.2729 0.5746 0.120 Uiso 1 1 calc R . .
C9E C 0.8130(10) 0.3354(7) 0.5545(3) 0.087(5) Uiso 1 1 d D . .
C10E C 0.8853(10) 0.3520(8) 0.5681(3) 0.112(7) Uiso 1 1 d D . .
H10E H 0.8904 0.3341 0.5846 0.135 Uiso 1 1 calc R . .
C11E C 0.9485(11) 0.3893(7) 0.5614(3) 0.100(6) Uiso 1 1 d D . .
H11E H 0.9978 0.3960 0.5723 0.121 Uiso 1 1 calc R . .
C12E C 0.9427(9) 0.4197(7) 0.5375(3) 0.090(5) Uiso 1 1 d D . .
H12E H 0.9871 0.4485 0.5324 0.108 Uiso 1 1 calc R . .
C13E C 0.7908(8) 0.4489(6) 0.45451(19) 0.043(3) Uiso 1 1 d D A .
H13E H 0.8369 0.4822 0.4537 0.051 Uiso 1 1 calc R . .
N1E N 0.7968(6) 0.4215(4) 0.48006(16) 0.042(3) Uiso 1 1 d D . .
O1E O 0.6705(5) 0.3693(4) 0.47200(15) 0.048(2) Uiso 1 1 d D . .
O2E O 0.9227(6) 0.4740(4) 0.48841(17) 0.079(3) Uiso 1 1 d D . .
C14E C 0.8181(10) 0.3990(7) 0.4350(3) 0.072(5) Uiso 1 1 d . . .
H14I H 0.7647 0.3751 0.4301 0.087 Uiso 1 1 calc R . .
H14J H 0.8592 0.3696 0.4435 0.087 Uiso 1 1 calc R . .
C15E C 0.8629(13) 0.4234(10) 0.4104(4) 0.106(6) Uiso 1 1 d . B .
C16E C 0.7040(8) 0.4802(6) 0.4499(2) 0.036(3) Uiso 1 1 d . . .
N2E N 0.8620(10) 0.4849(8) 0.4066(3) 0.133(6) Uiso 1 1 d . . .
H2E1 H 0.8852 0.5007 0.3925 0.159 Uiso 1 1 calc R . .
H2E2 H 0.8383 0.5098 0.4181 0.159 Uiso 1 1 calc R . .
O3E O 0.8922(6) 0.3940(4) 0.39605(18) 0.062(3) Uiso 1 1 d . . .
O4E O 0.6643(5) 0.5045(4) 0.46775(14) 0.043(2) Uiso 1 1 d . A .
O5E O 0.6821(5) 0.4808(4) 0.42622(14) 0.040(2) Uiso 1 1 d . A .
C1F C 0.3245(8) 0.3771(7) 0.4564(3) 0.0796(12) Uiso 1 1 d D . .
C2F C 0.2445(8) 0.3643(7) 0.4729(2) 0.0796(12) Uiso 1 1 d D . .
C3F C 0.2580(8) 0.3346(7) 0.4957(2) 0.0796(12) Uiso 1 1 d D . .
C4F C 0.3339(8) 0.3083(7) 0.5028(2) 0.0796(12) Uiso 1 1 d D . .
C5F C 0.4127(8) 0.3128(7) 0.4855(2) 0.0796(12) Uiso 1 1 d D . .
C6F C 0.1667(8) 0.3888(7) 0.4640(3) 0.0796(12) Uiso 1 1 d D . .
H6F H 0.1623 0.4124 0.4487 0.096 Uiso 1 1 calc R . .
C7F C 0.0894(9) 0.3744(7) 0.4808(3) 0.0796(12) Uiso 1 1 d D . .
H7F H 0.0312 0.3875 0.4765 0.096 Uiso 1 1 calc R . .
C8F C 0.1050(9) 0.3436(7) 0.5015(3) 0.0796(12) Uiso 1 1 d D . .
H8F H 0.0525 0.3322 0.5103 0.096 Uiso 1 1 calc R . .
C9F C 0.1773(8) 0.3243(7) 0.5131(3) 0.0796(12) Uiso 1 1 d D . .
C10F C 0.1957(9) 0.2885(7) 0.5332(3) 0.0796(12) Uiso 1 1 d D . .
H10F H 0.1464 0.2766 0.5434 0.096 Uiso 1 1 calc R . .
C11F C 0.2707(9) 0.2680(7) 0.5407(3) 0.0796(12) Uiso 1 1 d D . .
H11F H 0.2758 0.2486 0.5569 0.096 Uiso 1 1 calc R . .
C12F C 0.3470(9) 0.2742(7) 0.5248(2) 0.0796(12) Uiso 1 1 d D . .
H12F H 0.4025 0.2562 0.5291 0.096 Uiso 1 1 calc R . .
C13F C 0.4760(9) 0.3550(7) 0.4453(3) 0.0796(12) Uiso 1 1 d D A .
H13F H 0.5295 0.3382 0.4542 0.096 Uiso 1 1 calc R . .
N1F N 0.4019(7) 0.3484(5) 0.4632(2) 0.0796(12) Uiso 1 1 d D . .
O1F O 0.3212(6) 0.4078(5) 0.43682(19) 0.0796(12) Uiso 1 1 d D . .
O2F O 0.4823(6) 0.2854(5) 0.48831(18) 0.0796(12) Uiso 1 1 d D . .
C14F C 0.4613(8) 0.3143(6) 0.4219(2) 0.044(3) Uiso 1 1 d . . .
H14K H 0.4343 0.2744 0.4273 0.053 Uiso 1 1 calc R . .
H14L H 0.4190 0.3354 0.4103 0.053 Uiso 1 1 calc R . .
C15F C 0.5463(10) 0.3009(6) 0.4074(3) 0.058(4) Uiso 1 1 d . . .
C16F C 0.4935(7) 0.4236(6) 0.4405(2) 0.035(3) Uiso 1 1 d . . .
N2F N 0.5395(9) 0.2943(5) 0.3821(2) 0.088(4) Uiso 1 1 d . . .
H2F1 H 0.5866 0.2853 0.3730 0.105 Uiso 1 1 calc R . .
H2F2 H 0.4878 0.2990 0.3746 0.105 Uiso 1 1 calc R . .
O3F O 0.6193(6) 0.2943(4) 0.41780(16) 0.053(2) Uiso 1 1 d . . .
O4F O 0.4959(5) 0.4605(4) 0.45781(15) 0.039(2) Uiso 1 1 d . A .
O5F O 0.5194(5) 0.4379(3) 0.41746(14) 0.041(2) Uiso 1 1 d . A .
C1H C 0.8300(7) 0.6477(5) 0.4434(2) 0.052(4) Uiso 1 1 d D . .
C2H C 0.9126(7) 0.6501(5) 0.4590(2) 0.048(3) Uiso 1 1 d D . .
C3H C 0.9245(7) 0.7030(5) 0.4743(2) 0.049(4) Uiso 1 1 d D . .
C4H C 0.8635(7) 0.7491(5) 0.4763(2) 0.044(3) Uiso 1 1 d D . .
C5H C 0.7792(7) 0.7458(5) 0.4619(2) 0.042(3) Uiso 1 1 d D . .
C6H C 0.9755(7) 0.6054(6) 0.4559(2) 0.062(4) Uiso 1 1 d D . .
H6H H 0.9666 0.5719 0.4443 0.074 Uiso 1 1 calc R . .
C7H C 1.0575(9) 0.6099(6) 0.4710(3) 0.081(5) Uiso 1 1 d D . .
H7H H 1.1021 0.5787 0.4700 0.097 Uiso 1 1 calc R . .
C8H C 1.0664(9) 0.6591(6) 0.4859(3) 0.075(5) Uiso 1 1 d D . .
H8H H 1.1197 0.6613 0.4954 0.090 Uiso 1 1 calc R . .
C9H C 1.0094(8) 0.7065(6) 0.4893(3) 0.072(5) Uiso 1 1 d D . .
C10H C 1.0148(9) 0.7578(6) 0.5047(3) 0.074(5) Uiso 1 1 d D . .
H10H H 1.0661 0.7614 0.5151 0.089 Uiso 1 1 calc R . .
C11H C 0.9569(8) 0.8018(6) 0.5064(2) 0.066(4) Uiso 1 1 d D . .
H11H H 0.9685 0.8366 0.5171 0.079 Uiso 1 1 calc R . .
C12H C 0.8766(8) 0.7991(5) 0.4927(2) 0.051(4) Uiso 1 1 d D . .
H12H H 0.8328 0.8305 0.4947 0.061 Uiso 1 1 calc R . .
C13H C 0.6944(8) 0.6935(6) 0.4265(2) 0.052(4) Uiso 1 1 d D A .
H13H H 0.6527 0.7274 0.4318 0.062 Uiso 1 1 calc R . .
N1H N 0.7712(6) 0.6963(4) 0.44447(17) 0.043(3) Uiso 1 1 d D . .
O1H O 0.8153(5) 0.6032(4) 0.42897(15) 0.051(2) Uiso 1 1 d D . .
O2H O 0.7182(6) 0.7830(4) 0.46331(17) 0.066(3) Uiso 1 1 d D . .
C14H C 0.7231(10) 0.7083(7) 0.3985(3) 0.065(4) Uiso 1 1 d . . .
H14M H 0.7745 0.6821 0.3938 0.078 Uiso 1 1 calc R . .
H14N H 0.6740 0.6986 0.3867 0.078 Uiso 1 1 calc R . .
C15H C 0.7468(13) 0.7740(10) 0.3963(3) 0.100(6) Uiso 1 1 d . . .
C16H C 0.6431(8) 0.6304(6) 0.4295(2) 0.043(3) Uiso 1 1 d . . .
N2H N 0.8320(10) 0.7881(7) 0.3903(3) 0.104(5) Uiso 1 1 d . . .
H2H1 H 0.8495 0.8272 0.3900 0.124 Uiso 1 1 calc R . .
H2H2 H 0.8697 0.7581 0.3867 0.124 Uiso 1 1 calc R . .
O3H O 0.6943(8) 0.8193(6) 0.4014(2) 0.101(4) Uiso 1 1 d . . .
O4H O 0.6216(5) 0.6195(4) 0.45234(15) 0.040(2) Uiso 1 1 d . A .
O5H O 0.6294(4) 0.6009(3) 0.40981(14) 0.0330(19) Uiso 1 1 d . A .
N3I N 0.9749(11) 0.4176(11) 0.26561(19) 0.056(2) Uiso 0.50 1 d PGD B 1
C21I C 0.9028(9) 0.4229(11) 0.2493(3) 0.056(2) Uiso 0.50 1 d PG B 1
H21I H 0.8445 0.4238 0.2560 0.067 Uiso 0.50 1 calc PR B 1
C22I C 0.9161(10) 0.4269(10) 0.2231(3) 0.056(2) Uiso 0.50 1 d PG B 1
H22I H 0.8668 0.4305 0.2119 0.067 Uiso 0.50 1 calc PR B 1
C23I C 1.0014(12) 0.4255(9) 0.21319(19) 0.056(2) Uiso 0.50 1 d PG B 1
H23I H 1.0105 0.4283 0.1953 0.067 Uiso 0.50 1 calc PR B 1
C24I C 1.0736(9) 0.4203(10) 0.2295(3) 0.056(2) Uiso 0.50 1 d PG B 1
H24I H 1.1319 0.4194 0.2228 0.067 Uiso 0.50 1 calc PR B 1
C25I C 1.0603(9) 0.4163(11) 0.2557(3) 0.056(2) Uiso 0.50 1 d PG B 1
H25I H 1.1096 0.4127 0.2669 0.067 Uiso 0.50 1 calc PR B 1
N3J N 1.0046(11) 0.4177(11) 0.2671(2) 0.056(2) Uiso 0.50 1 d PGD B 2
C21J C 0.9400(8) 0.4250(11) 0.2485(3) 0.056(2) Uiso 0.50 1 d PG B 2
H21J H 0.8791 0.4242 0.2531 0.067 Uiso 0.50 1 calc PR B 2
C22J C 0.9643(10) 0.4335(10) 0.2231(3) 0.056(2) Uiso 0.50 1 d PG B 2
H22J H 0.9202 0.4385 0.2104 0.067 Uiso 0.50 1 calc PR B 2
C23J C 1.0533(12) 0.4347(9) 0.2164(2) 0.056(2) Uiso 0.50 1 d PG B 2
H23J H 1.0700 0.4405 0.1991 0.067 Uiso 0.50 1 calc PR B 2
C24J C 1.1180(8) 0.4274(10) 0.2351(3) 0.056(2) Uiso 0.50 1 d PG B 2
H24J H 1.1788 0.4282 0.2305 0.067 Uiso 0.50 1 calc PR B 2
C25J C 1.0936(10) 0.4189(11) 0.2604(3) 0.056(2) Uiso 0.50 1 d PG B 2
H25J H 1.1378 0.4139 0.2732 0.067 Uiso 0.50 1 calc PR B 2
O36 O 0.5122(6) 0.5484(5) 0.50055(17) 0.069(3) Uiso 1 1 d D . .
O37 O 0.4011(8) 0.4844(6) 0.5144(3) 0.148(5) Uiso 1 1 d D . .
O38 O 0.6373(8) 0.4761(6) 0.5217(2) 0.126(5) Uiso 1 1 d D A .
C31 C 0.4898(12) 0.5004(9) 0.5124(4) 0.120(7) Uiso 1 1 d D A .
C32 C 0.3246(11) 0.5271(9) 0.5014(4) 0.132(8) Uiso 1 1 d D A .
H32A H 0.3416 0.5717 0.5016 0.158 Uiso 1 1 calc R . .
H32B H 0.3136 0.5141 0.4835 0.158 Uiso 1 1 calc R . .
C33 C 0.2489(12) 0.5167(10) 0.5168(4) 0.154(9) Uiso 1 1 d D . .
H33A H 0.2043 0.4938 0.5069 0.231 Uiso 1 1 calc R A .
H33B H 0.2243 0.5568 0.5223 0.231 Uiso 1 1 calc R . .
H33C H 0.2656 0.4922 0.5318 0.231 Uiso 1 1 calc R . .
C34 C 0.5499(10) 0.4517(7) 0.5213(3) 0.095(5) Uiso 1 1 d D . .
H34 H 0.5481 0.4166 0.5087 0.114 Uiso 1 1 calc R A .
C35 C 0.5233(11) 0.4268(8) 0.5469(3) 0.118(7) Uiso 1 1 d D A .
H35A H 0.5556 0.3880 0.5503 0.176 Uiso 1 1 calc R . .
H35B H 0.4595 0.4184 0.5470 0.176 Uiso 1 1 calc R . .
H35C H 0.5374 0.4575 0.5601 0.176 Uiso 1 1 calc R . .
O46 O 0.6823(10) 0.7066(8) 0.6073(3) 0.166(6) Uiso 1 1 d D . .
O47 O 0.5571(10) 0.6491(7) 0.6028(3) 0.165(6) Uiso 1 1 d D . .
O48 O 0.6761(10) 0.6975(8) 0.6584(3) 0.182(7) Uiso 1 1 d D . .
C41 C 0.6186(15) 0.6795(13) 0.6182(4) 0.207(13) Uiso 1 1 d D . .
C42 C 0.5504(16) 0.6654(10) 0.5725(3) 0.166(9) Uiso 1 1 d D . .
H42A H 0.5289 0.7085 0.5697 0.199 Uiso 1 1 calc R . .
H42B H 0.6082 0.6601 0.5639 0.199 Uiso 1 1 calc R . .
C43 C 0.4884(15) 0.6210(11) 0.5641(4) 0.176(10) Uiso 1 1 d D . .
H43A H 0.5065 0.5795 0.5698 0.264 Uiso 1 1 calc R . .
H43B H 0.4855 0.6218 0.5454 0.264 Uiso 1 1 calc R . .
H43C H 0.4300 0.6310 0.5711 0.264 Uiso 1 1 calc R . .
C44 C 0.6141(12) 0.6603(9) 0.6454(3) 0.140(8) Uiso 1 1 d D . .
H44 H 0.6307 0.6154 0.6470 0.168 Uiso 1 1 calc R . .
C45 C 0.5224(12) 0.6700(11) 0.6553(4) 0.183(11) Uiso 1 1 d D . .
H45A H 0.5154 0.6478 0.6715 0.274 Uiso 1 1 calc R . .
H45B H 0.4796 0.6538 0.6428 0.274 Uiso 1 1 calc R . .
H45C H 0.5120 0.7146 0.6579 0.274 Uiso 1 1 calc R . .
O56 O 0.7690(13) 0.5810(9) 0.6327(3) 0.230(3) Uiso 1 1 d D . .
O57 O 0.8194(13) 0.5889(8) 0.5927(3) 0.230(3) Uiso 1 1 d D . .
O58 O 0.8407(12) 0.6963(9) 0.6434(4) 0.230(3) Uiso 1 1 d D . .
C51 C 0.8286(17) 0.6032(12) 0.6186(4) 0.230(3) Uiso 1 1 d D . .
C52 C 0.7350(15) 0.5507(12) 0.5805(5) 0.230(3) Uiso 1 1 d D . .
H52A H 0.6797 0.5574 0.5903 0.276 Uiso 1 1 calc R . .
H52B H 0.7253 0.5606 0.5623 0.276 Uiso 1 1 calc R . .
C53 C 0.7707(18) 0.4903(10) 0.5842(5) 0.230(3) Uiso 1 1 d D . .
H53A H 0.8349 0.4933 0.5865 0.345 Uiso 1 1 calc R . .
H53B H 0.7577 0.4644 0.5692 0.345 Uiso 1 1 calc R . .
H53C H 0.7441 0.4713 0.5994 0.345 Uiso 1 1 calc R . .
C54 C 0.8773(15) 0.6616(10) 0.6230(5) 0.230(3) Uiso 1 1 d D . .
H54 H 0.8700 0.6874 0.6072 0.276 Uiso 1 1 calc R . .
C55 C 0.9749(14) 0.6485(12) 0.6257(5) 0.230(3) Uiso 1 1 d D . .
H55A H 1.0031 0.6826 0.6351 0.345 Uiso 1 1 calc R . .
H55B H 1.0018 0.6450 0.6087 0.345 Uiso 1 1 calc R . .
H55C H 0.9833 0.6093 0.6350 0.345 Uiso 1 1 calc R . .
O66 O 0.5212(12) 0.7884(9) 0.3140(4) 0.230(3) Uiso 1 1 d D . .
O67 O 0.6426(12) 0.7645(8) 0.3371(4) 0.230(3) Uiso 1 1 d D . .
O68 O 0.4205(12) 0.7029(9) 0.3362(4) 0.230(3) Uiso 1 1 d D . .
C61 C 0.5591(16) 0.7507(11) 0.3285(5) 0.230(3) Uiso 1 1 d D . .
C62 C 0.7151(15) 0.8159(12) 0.3274(6) 0.230(3) Uiso 1 1 d D . .
H62A H 0.7745 0.8082 0.3347 0.276 Uiso 1 1 calc R . .
H62B H 0.7189 0.8177 0.3086 0.276 Uiso 1 1 calc R . .
C63 C 0.6751(19) 0.8699(10) 0.3378(6) 0.230(3) Uiso 1 1 d D . .
H63A H 0.6106 0.8650 0.3376 0.345 Uiso 1 1 calc R . .
H63B H 0.6916 0.9063 0.3276 0.345 Uiso 1 1 calc R . .
H63C H 0.6954 0.8757 0.3554 0.345 Uiso 1 1 calc R . .
C64 C 0.5128(15) 0.6994(10) 0.3412(5) 0.230(3) Uiso 1 1 d D . .
H64 H 0.5226 0.7028 0.3601 0.276 Uiso 1 1 calc R . .
C65 C 0.5509(16) 0.6387(10) 0.3320(5) 0.230(3) Uiso 1 1 d D . .
H65A H 0.5190 0.6040 0.3399 0.345 Uiso 1 1 calc R . .
H65B H 0.6137 0.6365 0.3366 0.345 Uiso 1 1 calc R . .
H65C H 0.5449 0.6362 0.3134 0.345 Uiso 1 1 calc R . .

loop_
_atom_site_aniso_label
_atom_site_aniso_U_11
_atom_site_aniso_U_22
_atom_site_aniso_U_33
_atom_site_aniso_U_23
_atom_site_aniso_U_13
_atom_site_aniso_U_12
Cu1 0.0346(9) 0.0552(11) 0.0341(9) -0.0045(8) -0.0005(7) 0.0051(9)
Cu2 0.0373(9) 0.0562(10) 0.0311(8) -0.0052(8) -0.0019(7) 0.0108(9)
Cu3 0.0304(9) 0.0500(10) 0.0303(8) -0.0011(8) 0.0015(7) 0.0012(8)
Cu4 0.0272(8) 0.0482(9) 0.0294(8) 0.0016(7) -0.0005(7) -0.0011(8)

loop_
_atom_type_symbol
_atom_type_description
_atom_type_scat_dispersion_real
_atom_type_scat_dispersion_imag
_atom_type_scat_source
C C 0.0033 0.0016 'International Tables Vol C Tables 4.2.6.8 and 6.1.1.4'
H H 0.0000 0.0000 'International Tables Vol C Tables 4.2.6.8 and 6.1.1.4'
N N 0.0061 0.0033 'International Tables Vol C Tables 4.2.6.8 and 6.1.1.4'
O O 0.0106 0.0060 'International Tables Vol C Tables 4.2.6.8 and 6.1.1.4'
Cu Cu 0.3201 1.2651 'International Tables Vol C Tables 4.2.6.8 and 6.1.1.4'

loop_
_geom_angle_atom_site_label_1
_geom_angle_atom_site_label_2
_geom_angle_atom_site_label_3
_geom_angle
_geom_angle_site_symmetry_1
_geom_angle_site_symmetry_3
_geom_angle_publ_flag
O4C Cu1 O4A 174.7(3) . . ?
O4C Cu1 O4B 90.6(3) . . ?
O4A Cu1 O4B 91.4(3) . . ?
O4C Cu1 O4D 89.8(3) . . ?
O4A Cu1 O4D 86.4(3) . . ?
O4B Cu1 O4D 157.2(3) . . ?
O4C Cu1 N3I 97.5(5) . . ?
O4A Cu1 N3I 87.2(6) . . ?
O4B Cu1 N3I 94.8(7) . . ?
O4D Cu1 N3I 107.7(7) . . ?
O4C Cu1 N3J 86.0(5) . . ?
O4A Cu1 N3J 98.5(5) . . ?
O4B Cu1 N3J 99.2(7) . . ?
O4D Cu1 N3J 103.6(7) . . ?
N3I Cu1 N3J 12.2(7) . . ?
O4C Cu1 Cu2 86.3(2) . . ?
O4A Cu1 Cu2 89.3(3) . . ?
O4B Cu1 Cu2 79.2(2) . . ?
O4D Cu1 Cu2 78.0(2) . . ?
N3I Cu1 Cu2 173.0(5) . . ?
N3J Cu1 Cu2 172.2(5) . . ?
O5D Cu2 O5B 175.7(3) . . ?
O5D Cu2 O5C 86.5(3) . . ?
O5B Cu2 O5C 93.4(3) . . ?
O5D Cu2 O5A 89.8(3) . . ?
O5B Cu2 O5A 88.6(3) . . ?
O5C Cu2 O5A 156.5(3) . . ?
O5D Cu2 O3E 93.9(4) . . ?
O5B Cu2 O3E 90.3(3) . . ?
O5C Cu2 O3E 104.4(3) . . ?
O5A Cu2 O3E 99.0(3) . . ?
O5D Cu2 Cu1 88.1(3) . . ?
O5B Cu2 Cu1 87.7(2) . . ?
O5C Cu2 Cu1 79.3(2) . . ?
O5A Cu2 Cu1 77.3(2) . . ?
O3E Cu2 Cu1 175.8(3) . . ?
O4G Cu3 O4E 173.8(3) . . ?
O4G Cu3 O4H 89.6(3) . . ?
O4E Cu3 O4H 85.8(3) . . ?
O4G Cu3 O4F 94.5(3) . . ?
O4E Cu3 O4F 89.0(3) . . ?
O4H Cu3 O4F 164.8(3) . . ?
O4G Cu3 O36 93.9(3) . . ?
O4E Cu3 O36 91.4(3) . . ?
O4H Cu3 O36 106.6(3) . . ?
O4F Cu3 O36 87.8(3) . . ?
O4G Cu3 Cu4 84.1(2) . . ?
O4E Cu3 Cu4 91.4(2) . . ?
O4H Cu3 Cu4 86.0(2) . . ?
O4F Cu3 Cu4 79.9(2) . . ?
O36 Cu3 Cu4 167.3(3) . . ?
O5F Cu4 O5H 171.2(3) . . ?
O5F Cu4 O5G 94.8(3) . . ?
O5H Cu4 O5G 87.6(3) . . ?
O5F Cu4 O5E 84.8(3) . . ?
O5H Cu4 O5E 90.4(3) . . ?
O5G Cu4 O5E 162.9(3) . . ?
O5F Cu4 O3Z 86.1(5) . . ?
O5H Cu4 O3Z 102.3(5) . . ?
O5G Cu4 O3Z 90.1(5) . . ?
O5E Cu4 O3Z 106.8(5) . . ?
O5F Cu4 O3A 92.3(5) . . ?
O5H Cu4 O3A 95.3(5) . . ?
O5G Cu4 O3A 102.4(5) . . ?
O5E Cu4 O3A 94.7(5) . . ?
O3Z Cu4 O3A 14.3(6) . . ?
O5F Cu4 Cu3 88.1(2) . . ?
O5H Cu4 Cu3 83.8(2) . . ?
O5G Cu4 Cu3 84.6(2) . . ?
O5E Cu4 Cu3 78.3(2) . . ?
O3Z Cu4 Cu3 171.8(4) . . ?
O3A Cu4 Cu3 172.9(4) . . ?
O1G C1G N1G 121.2(9) . . ?
O1G C1G C2G 120.0(9) . . ?
N1G C1G C2G 118.7(9) . . ?
C6G C2G C3G 123.4(10) . . ?
C6G C2G C1G 120.3(9) . . ?
C3G C2G C1G 116.3(9) . . ?
C4G C3G C2G 124.5(9) . . ?
C4G C3G C9G 117.5(9) . . ?
C2G C3G C9G 118.0(9) . . ?
C3G C4G C12G 124.1(10) . . ?
C3G C4G C5G 119.3(9) . . ?
C12G C4G C5G 116.4(10) . . ?
O2G C5G N1G 117.1(10) . . ?
O2G C5G C4G 126.0(10) . . ?
N1G C5G C4G 116.8(9) . . ?
C2G C6G C7G 117.3(10) . . ?
C2G C6G H6G 121.3 . . ?
C7G C6G H6G 121.3 . . ?
C8G C7G C6G 119.2(12) . . ?
C8G C7G H7G 120.4 . . ?
C6G C7G H7G 120.4 . . ?
C7G C8G C9G 127.9(13) . . ?
C7G C8G H8G 116.1 . . ?
C9G C8G H8G 116.1 . . ?
C10G C9G C8G 132.6(12) . . ?
C10G C9G C3G 113.2(10) . . ?
C8G C9G C3G 114.1(10) . . ?
C11G C10G C9G 129.6(13) . . ?
C11G C10G H10G 115.2 . . ?
C9G C10G H10G 115.2 . . ?
C10G C11G C12G 118.0(12) . . ?
C10G C11G H11G 121.0 . . ?
C12G C11G H11G 121.0 . . ?
C4G C12G C11G 117.4(11) . . ?
C4G C12G H12G 121.3 . . ?
C11G C12G H12G 121.3 . . ?
C16G C13G N1G 114.0(9) . . ?
C16G C13G C14G 118.5(10) . . ?
N1G C13G C14G 106.1(9) . . ?
C16G C13G H13G 105.8 . . ?
N1G C13G H13G 105.8 . . ?
C14G C13G H13G 105.8 . . ?
C1G N1G C5G 124.0(9) . . ?
C1G N1G C13G 116.2(8) . . ?
C5G N1G C13G 119.5(9) . . ?
C15G C14G C13G 111.5(11) . . ?
C15G C14G H14O 109.3 . . ?
C13G C14G H14O 109.3 . . ?
C15G C14G H14P 109.3 . . ?
C13G C14G H14P 109.3 . . ?
H14O C14G H14P 108.0 . . ?
O3G C15G N2G 119.9(14) . . ?
O3G C15G C14G 123.1(13) . . ?
N2G C15G C14G 116.9(14) . . ?
O5G C16G O4G 125.8(11) . . ?
O5G C16G C13G 116.7(10) . . ?
O4G C16G C13G 117.6(11) . . ?
C15G N2G H2G1 120.0 . . ?
C15G N2G H2G2 120.0 . . ?
H2G1 N2G H2G2 120.0 . . ?
C16G O4G Cu3 124.6(8) . . ?
C16G O5G Cu4 119.9(7) . . ?
O1A C1A N1A 121.0(12) . . ?
O1A C1A C2A 117.7(12) . . ?
N1A C1A C2A 121.2(11) . . ?
C3A C2A C6A 127.4(12) . . ?
C3A C2A C1A 116.4(11) . . ?
C6A C2A C1A 116.1(11) . . ?
C4A C3A C2A 124.7(12) . . ?
C4A C3A C9A 121.8(11) . . ?
C2A C3A C9A 113.5(11) . . ?
C3A C4A C12A 123.6(12) . . ?
C3A C4A C5A 119.1(11) . . ?
C12A C4A C5A 117.2(11) . . ?
O2A C5A N1A 116.4(12) . . ?
O2A C5A C4A 125.0(12) . . ?
N1A C5A C4A 118.6(11) . . ?
C2A C6A C7A 115.6(12) . . ?
C2A C6A H6A 122.2 . . ?
C7A C6A H6A 122.2 . . ?
C8A C7A C6A 115.9(14) . . ?
C8A C7A H7A 122.0 . . ?
C6A C7A H7A 122.0 . . ?
C7A C8A C9A 132.1(15) . . ?
C7A C8A H8A 114.0 . . ?
C9A C8A H8A 114.0 . . ?
C10A C9A C8A 140.0(15) . . ?
C10A C9A C3A 105.3(12) . . ?
C8A C9A C3A 114.3(12) . . ?
C9A C10A C11A 135.5(15) . . ?
C9A C10A H10A 112.2 . . ?
C11A C10A H10A 112.2 . . ?
C10A C11A C12A 120.3(14) . . ?
C10A C11A H11A 119.9 . . ?
C12A C11A H11A 119.9 . . ?
C4A C12A C11A 113.1(12) . . ?
C4A C12A H12A 123.5 . . ?
C11A C12A H12A 123.5 . . ?
O4A C16A O5A 121.8(11) . . ?
O4A C16A C13A 120.1(11) . . ?
O5A C16A C13A 117.7(11) . . ?
C1A N1A C5A 119.9(11) . . ?
C1A N1A C13A 114.8(11) . . ?
C5A N1A C13A 124.4(11) . . ?
C16A O4A Cu1 121.3(8) . . ?
C16A O5A Cu2 129.0(8) . . ?
C16A C13A N1A 108.2(10) . . ?
C16A C13A C14A 110.6(13) . . ?
N1A C13A C14A 107.8(11) . . ?
C16A C13A H13A 110.1 . . ?
N1A C13A H13A 110.1 . . ?
C14A C13A H13A 110.1 . . ?
C15A C14A C13A 123.0(15) . . ?
C15A C14A H14A 106.6 . . ?
C13A C14A H14A 106.6 . . ?
C15A C14A H14B 106.6 . . ?
C13A C14A H14B 106.6 . . ?
H14A C14A H14B 106.6 . . ?
O3A C15A N2A 118.2(15) . . ?
O3A C15A C14A 120.8(15) . . ?
N2A C15A C14A 120.2(16) . . ?
C15A N2A H2A1 120.0 . . ?
C15A N2A H2A2 120.0 . . ?
H2A1 N2A H2A2 120.0 . . ?
C15A O3A Cu4 134.3(12) . . ?
C15Z C14Z H14Z 106.2 . . ?
C15Z C14Z H14Y 106.2 . . ?
H14Z C14Z H14Y 106.4 . . ?
O3Z C15Z N2Z 135.5(16) . . ?
O3Z C15Z C14Z 108.2(12) . . ?
N2Z C15Z C14Z 115.2(15) . . ?
C15Z N2Z H2Z1 120.0 . . ?
C15Z N2Z H2Z2 120.0 . . ?
H2Z1 N2Z H2Z2 120.0 . . ?
C15Z O3Z Cu4 116.8(11) . . ?
O1B C1B N1B 122.1(11) . . ?
O1B C1B C2B 119.4(11) . . ?
N1B C1B C2B 118.4(10) . . ?
C6B C2B C3B 124.6(11) . . ?
C6B C2B C1B 118.9(11) . . ?
C3B C2B C1B 116.5(10) . . ?
C4B C3B C2B 125.2(11) . . ?
C4B C3B C9B 117.7(10) . . ?
C2B C3B C9B 116.8(10) . . ?
C3B C4B C12B 123.2(11) . . ?
C3B C4B C5B 120.1(11) . . ?
C12B C4B C5B 116.6(11) . . ?
O2B C5B N1B 120.0(11) . . ?
O2B C5B C4B 124.9(11) . . ?
N1B C5B C4B 114.2(10) . . ?
C2B C6B C7B 117.7(11) . . ?
C2B C6B H6B 121.2 . . ?
C7B C6B H6B 121.2 . . ?
C8B C7B C6B 115.0(12) . . ?
C8B C7B H7B 122.5 . . ?
C6B C7B H7B 122.5 . . ?
C7B C8B C9B 132.8(14) . . ?
C7B C8B H8B 113.6 . . ?
C9B C8B H8B 113.6 . . ?
C8B C9B C10B 134.5(13) . . ?
C8B C9B C3B 113.0(11) . . ?
C10B C9B C3B 112.4(11) . . ?
C11B C10B C9B 130.5(14) . . ?
C11B C10B H10B 114.8 . . ?
C9B C10B H10B 114.8 . . ?
C10B C11B C12B 117.1(13) . . ?
C10B C11B H11B 121.5 . . ?
C12B C11B H11B 121.5 . . ?
C4B C12B C11B 118.9(12) . . ?
C4B C12B H12B 120.5 . . ?
C11B C12B H12B 120.5 . . ?
N1B C13B C16B 112.3(12) . . ?
N1B C13B C14B 106.0(12) . . ?
C16B C13B C14B 113.9(12) . . ?
N1B C13B H13B 108.1 . . ?
C16B C13B H13B 108.1 . . ?
C14B C13B H13B 108.1 . . ?
C1B N1B C5B 125.1(10) . . ?
C1B N1B C13B 116.2(10) . . ?
C5B N1B C13B 118.6(10) . . ?
C13B C14B C15B 111.2(11) . . ?
C13B C14B H14C 109.4 . . ?
C15B C14B H14C 109.4 . . ?
C13B C14B H14D 109.4 . . ?
C15B C14B H14D 109.4 . . ?
H14C C14B H14D 108.0 . . ?
O3B C15B N2B 123.1(15) . . ?
O3B C15B C14B 120.9(14) . . ?
N2B C15B C14B 115.3(14) . . ?
O5B C16B O4B 127.6(12) . . ?
O5B C16B C13B 114.8(11) . . ?
O4B C16B C13B 117.5(12) . . ?
C15B N2B H2B1 120.0 . . ?
C15B N2B H2B2 120.0 . . ?
H2B1 N2B H2B2 120.0 . . ?
C16B O4B Cu1 125.2(8) . . ?
C16B O5B Cu2 120.2(8) . . ?
O1C C1C N1C 119.6(12) . . ?
O1C C1C C2C 119.6(12) . . ?
N1C C1C C2C 120.6(11) . . ?
C6C C2C C3C 126.9(12) . . ?
C6C C2C C1C 118.2(11) . . ?
C3C C2C C1C 114.7(11) . . ?
C4C C3C C2C 125.3(12) . . ?
C4C C3C C9C 120.1(11) . . ?
C2C C3C C9C 114.6(10) . . ?
C3C C4C C12C 126.6(12) . . ?
C3C C4C C5C 120.8(12) . . ?
C12C C4C C5C 112.3(11) . . ?
O2C C5C N1C 117.9(12) . . ?
O2C C5C C4C 126.6(13) . . ?
N1C C5C C4C 115.1(11) . . ?
C2C C6C C7C 118.1(12) . . ?
C2C C6C H6C 120.9 . . ?
C7C C6C H6C 120.9 . . ?
C8C C7C C6C 112.0(13) . . ?
C8C C7C H7C 124.0 . . ?
C6C C7C H7C 124.0 . . ?
C7C C8C C9C 136.0(15) . . ?
C7C C8C H8C 112.0 . . ?
C9C C8C H8C 112.0 . . ?
C8C C9C C10C 139.7(14) . . ?
C8C C9C C3C 112.2(12) . . ?
C10C C9C C3C 108.1(11) . . ?
C11C C10C C9C 131.1(15) . . ?
C11C C10C H10C 114.4 . . ?
C9C C10C H10C 114.4 . . ?
C10C C11C C12C 124.1(14) . . ?
C10C C11C H11C 117.9 . . ?
C12C C11C H11C 117.9 . . ?
C4C C12C C11C 109.9(12) . . ?
C4C C12C H12C 125.1 . . ?
C11C C12C H12C 125.1 . . ?
N1C C13C C16C 106.9(13) . . ?
N1C C13C C14C 114.4(13) . . ?
C16C C13C C14C 109.7(12) . . ?
N1C C13C H13C 108.5 . . ?
C16C C13C H13C 108.5 . . ?
C14C C13C H13C 108.5 . . ?
C1C N1C C5C 122.6(11) . . ?
C1C N1C C13C 120.1(12) . . ?
C5C N1C C13C 117.0(11) . . ?
C15C C14C C13C 108.8(12) . . ?
C15C C14C H14E 109.9 . . ?
C13C C14C H14E 109.9 . . ?
C15C C14C H14F 109.9 . . ?
C13C C14C H14F 109.9 . . ?
H14E C14C H14F 108.3 . . ?
O3C C15C N2C 125.0(15) . . ?
O3C C15C C14C 119.5(14) . . ?
N2C C15C C14C 115.4(14) . . ?
O4C C16C O5C 124.8(12) . . ?
O4C C16C C13C 120.3(12) . . ?
O5C C16C C13C 114.6(11) . . ?
C15C N2C H2C1 120.0 . . ?
C15C N2C H2C2 120.0 . . ?
H2C1 N2C H2C2 120.0 . . ?
C16C O4C Cu1 123.0(8) . . ?
C16C O5C Cu2 125.2(8) . . ?
O1D C1D N1D 118.5(10) . . ?
O1D C1D C2D 124.0(10) . . ?
N1D C1D C2D 117.3(10) . . ?
C3D C2D C6D 123.6(10) . . ?
C3D C2D C1D 120.1(9) . . ?
C6D C2D C1D 116.2(10) . . ?
C4D C3D C2D 122.0(10) . . ?
C4D C3D C9D 118.7(10) . . ?
C2D C3D C9D 119.3(9) . . ?
C3D C4D C12D 122.6(11) . . ?
C3D C4D C5D 120.2(11) . . ?
C12D C4D C5D 117.1(10) . . ?
O2D C5D N1D 118.6(12) . . ?
O2D C5D C4D 124.0(12) . . ?
N1D C5D C4D 117.3(11) . . ?
C2D C6D C7D 115.9(12) . . ?
C2D C6D H6D 122.1 . . ?
C7D C6D H6D 122.1 . . ?
C8D C7D C6D 118.6(14) . . ?
C8D C7D H7D 120.7 . . ?
C6D C7D H7D 120.7 . . ?
C7D C8D C9D 128.7(14) . . ?
C7D C8D H8D 115.7 . . ?
C9D C8D H8D 115.7 . . ?
C8D C9D C10D 132.8(12) . . ?
C8D C9D C3D 112.9(11) . . ?
C10D C9D C3D 114.0(10) . . ?
C11D C10D C9D 127.2(13) . . ?
C11D C10D H10D 116.4 . . ?
C9D C10D H10D 116.4 . . ?
C10D C11D C12D 118.9(13) . . ?
C10D C11D H11D 120.6 . . ?
C12D C11D H11D 120.6 . . ?
C4D C12D C11D 118.1(12) . . ?
C4D C12D H12D 120.9 . . ?
C11D C12D H12D 120.9 . . ?
N1D C13D C16D 112.6(11) . . ?
N1D C13D C14D 109.6(11) . . ?
C16D C13D C14D 108.9(11) . . ?
N1D C13D H13D 108.6 . . ?
C16D C13D H13D 108.6 . . ?
C14D C13D H13D 108.6 . . ?
C1D N1D C5D 122.9(10) . . ?
C1D N1D C13D 117.8(10) . . ?
C5D N1D C13D 119.2(10) . . ?
C15D C14D C13D 113.8(14) . . ?
C15D C14D H14G 108.8 . . ?
C13D C14D H14G 108.8 . . ?
C15D C14D H14H 108.8 . . ?
C13D C14D H14H 108.8 . . ?
H14G C14D H14H 107.7 . . ?
O3D C15D N2D 122(2) . . ?
O3D C15D C14D 124(2) . . ?
N2D C15D C14D 113.3(19) . . ?
O4D C16D O5D 126.7(12) . . ?
O4D C16D C13D 116.0(12) . . ?
O5D C16D C13D 117.2(12) . . ?
C15D N2D H2D1 120.0 . . ?
C15D N2D H2D2 120.0 . . ?
H2D1 N2D H2D2 120.0 . . ?
C16D O4D Cu1 125.5(8) . . ?
C16D O5D Cu2 121.4(8) . . ?
O1E C1E N1E 120.2(9) . . ?
O1E C1E C2E 121.8(9) . . ?
N1E C1E C2E 117.5(9) . . ?
C6E C2E C3E 122.1(10) . . ?
C6E C2E C1E 119.5(10) . . ?
C3E C2E C1E 118.4(9) . . ?
C4E C3E C2E 123.5(10) . . ?
C4E C3E C9E 119.4(10) . . ?
C2E C3E C9E 117.0(10) . . ?
C3E C4E C12E 121.6(11) . . ?
C3E C4E C5E 119.7(10) . . ?
C12E C4E C5E 118.7(11) . . ?
O2E C5E N1E 116.7(10) . . ?
O2E C5E C4E 125.4(10) . . ?
N1E C5E C4E 117.7(9) . . ?
C2E C6E C7E 120.4(12) . . ?
C2E C6E H6E 119.8 . . ?
C7E C6E H6E 119.8 . . ?
C8E C7E C6E 114.6(13) . . ?
C8E C7E H7E 122.7 . . ?
C6E C7E H7E 122.7 . . ?
C7E C8E C9E 131.5(15) . . ?
C7E C8E H8E 114.2 . . ?
C9E C8E H8E 114.2 . . ?
C8E C9E C10E 132.9(13) . . ?
C8E C9E C3E 114.2(11) . . ?
C10E C9E C3E 112.8(12) . . ?
C11E C10E C9E 128.2(15) . . ?
C11E C10E H10E 115.9 . . ?
C9E C10E H10E 115.9 . . ?
C10E C11E C12E 118.7(14) . . ?
C10E C11E H11E 120.7 . . ?
C12E C11E H11E 120.7 . . ?
C4E C12E C11E 119.2(12) . . ?
C4E C12E H12E 120.4 . . ?
C11E C12E H12E 120.4 . . ?
N1E C13E C16E 112.4(9) . . ?
N1E C13E C14E 108.1(10) . . ?
C16E C13E C14E 116.3(10) . . ?
N1E C13E H13E 106.4 . . ?
C16E C13E H13E 106.4 . . ?
C14E C13E H13E 106.4 . . ?
C1E N1E C5E 122.7(8) . . ?
C1E N1E C13E 116.8(8) . . ?
C5E N1E C13E 120.4(8) . . ?
C13E C14E C15E 115.9(14) . . ?
C13E C14E H14I 108.3 . . ?
C15E C14E H14I 108.3 . . ?
C13E C14E H14J 108.3 . . ?
C15E C14E H14J 108.3 . . ?
H14I C14E H14J 107.4 . . ?
O3E C15E N2E 119(2) . . ?
O3E C15E C14E 124(2) . . ?
N2E C15E C14E 117.0(19) . . ?
O4E C16E O5E 127.2(11) . . ?
O4E C16E C13E 120.0(10) . . ?
O5E C16E C13E 112.7(10) . . ?
C15E N2E H2E1 120.0 . . ?
C15E N2E H2E2 120.0 . . ?
H2E1 N2E H2E2 120.0 . . ?
C15E O3E Cu2 135.8(14) . . ?
C16E O4E Cu3 115.9(7) . . ?
C16E O5E Cu4 127.0(7) . . ?
O1F C1F N1F 119.7(11) . . ?
O1F C1F C2F 123.1(11) . . ?
N1F C1F C2F 117.0(10) . . ?
C3F C2F C6F 127.1(11) . . ?
C3F C2F C1F 117.7(10) . . ?
C6F C2F C1F 114.9(10) . . ?
C4F C3F C2F 124.8(11) . . ?
C4F C3F C9F 117.1(10) . . ?
C2F C3F C9F 117.8(10) . . ?
C3F C4F C12F 125.6(11) . . ?
C3F C4F C5F 119.2(11) . . ?
C12F C4F C5F 115.2(11) . . ?
O2F C5F N1F 117.7(11) . . ?
O2F C5F C4F 125.7(11) . . ?
N1F C5F C4F 116.4(10) . . ?
C2F C6F C7F 113.0(11) . . ?
C2F C6F H6F 123.5 . . ?
C7F C6F H6F 123.5 . . ?
C8F C7F C6F 117.2(12) . . ?
C8F C7F H7F 121.4 . . ?
C6F C7F H7F 121.4 . . ?
C7F C8F C9F 134.4(14) . . ?
C7F C8F H8F 112.8 . . ?
C9F C8F H8F 112.8 . . ?
C8F C9F C10F 136.0(13) . . ?
C8F C9F C3F 109.8(11) . . ?
C10F C9F C3F 112.7(11) . . ?
C11F C10F C9F 128.6(14) . . ?
C11F C10F H10F 115.7 . . ?
C9F C10F H10F 115.7 . . ?
C10F C11F C12F 120.5(13) . . ?
C10F C11F H11F 119.8 . . ?
C12F C11F H11F 119.8 . . ?
C4F C12F C11F 114.9(12) . . ?
C4F C12F H12F 122.6 . . ?
C11F C12F H12F 122.6 . . ?
N1F C13F C16F 109.5(12) . . ?
N1F C13F C14F 110.4(12) . . ?
C16F C13F C14F 116.5(11) . . ?
N1F C13F H13F 106.6 . . ?
C16F C13F H13F 106.6 . . ?
C14F C13F H13F 106.6 . . ?
C1F N1F C5F 124.0(10) . . ?
C1F N1F C13F 116.4(10) . . ?
C5F N1F C13F 119.6(10) . . ?
C15F C14F C13F 112.8(10) . . ?
C15F C14F H14K 109.0 . . ?
C13F C14F H14K 109.0 . . ?
C15F C14F H14L 109.0 . . ?
C13F C14F H14L 109.0 . . ?
H14K C14F H14L 107.8 . . ?
O3F C15F N2F 119.5(13) . . ?
O3F C15F C14F 123.8(12) . . ?
N2F C15F C14F 116.7(13) . . ?
O4F C16F O5F 122.2(11) . . ?
O4F C16F C13F 121.2(11) . . ?
O5F C16F C13F 115.8(11) . . ?
C15F N2F H2F1 120.0 . . ?
C15F N2F H2F2 120.0 . . ?
H2F1 N2F H2F2 120.0 . . ?
C16F O4F Cu3 129.5(8) . . ?
C16F O5F Cu4 119.9(7) . . ?
O1H C1H N1H 119.7(9) . . ?
O1H C1H C2H 120.7(9) . . ?
N1H C1H C2H 119.6(9) . . ?
C6H C2H C3H 123.3(9) . . ?
C6H C2H C1H 119.7(9) . . ?
C3H C2H C1H 116.6(9) . . ?
C4H C3H C2H 123.3(9) . . ?
C4H C3H C9H 120.0(9) . . ?
C2H C3H C9H 116.7(9) . . ?
C3H C4H C12H 121.1(9) . . ?
C3H C4H C5H 120.5(9) . . ?
C12H C4H C5H 118.4(9) . . ?
O2H C5H N1H 118.0(9) . . ?
O2H C5H C4H 125.8(9) . . ?
N1H C5H C4H 116.2(9) . . ?
C2H C6H C7H 118.6(11) . . ?
C2H C6H H6H 120.7 . . ?
C7H C6H H6H 120.7 . . ?
C8H C7H C6H 117.0(12) . . ?
C8H C7H H7H 121.5 . . ?
C6H C7H H7H 121.5 . . ?
C7H C8H C9H 128.2(13) . . ?
C7H C8H H8H 115.9 . . ?
C9H C8H H8H 115.9 . . ?
C8H C9H C10H 130.5(12) . . ?
C8H C9H C3H 116.0(10) . . ?
C10H C9H C3H 113.5(10) . . ?
C11H C10H C9H 126.2(13) . . ?
C11H C10H H10H 116.9 . . ?
C9H C10H H10H 116.9 . . ?
C10H C11H C12H 121.1(12) . . ?
C10H C11H H11H 119.4 . . ?
C12H C11H H11H 119.4 . . ?
C4H C12H C11H 118.0(10) . . ?
C4H C12H H12H 121.0 . . ?
C11H C12H H12H 121.0 . . ?
N1H C13H C14H 111.6(10) . . ?
N1H C13H C16H 110.7(10) . . ?
C14H C13H C16H 114.1(10) . . ?
N1H C13H H13H 106.6 . . ?
C14H C13H H13H 106.6 . . ?
C16H C13H H13H 106.6 . . ?
C1H N1H C5H 123.1(9) . . ?
C1H N1H C13H 116.6(9) . . ?
C5H N1H C13H 120.3(9) . . ?
C15H C14H C13H 109.9(13) . . ?
C15H C14H H14M 109.7 . . ?
C13H C14H H14M 109.7 . . ?
C15H C14H H14N 109.7 . . ?
C13H C14H H14N 109.7 . . ?
H14M C14H H14N 108.2 . . ?
O3H C15H N2H 117.8(18) . . ?
O3H C15H C14H 124.3(18) . . ?
N2H C15H C14H 117.7(18) . . ?
O5H C16H O4H 131.1(12) . . ?
O5H C16H C13H 116.3(11) . . ?
O4H C16H C13H 112.5(11) . . ?
C15H N2H H2H1 120.0 . . ?
C15H N2H H2H2 120.0 . . ?
H2H1 N2H H2H2 120.0 . . ?
C16H O4H Cu3 117.7(8) . . ?
C16H O5H Cu4 120.9(8) . . ?
C21I N3I C25I 120.0 . . ?
C21I N3I Cu1 122.9(9) . . ?
C25I N3I Cu1 117.1(9) . . ?
C22I C21I N3I 120.0 . . ?
C22I C21I H21I 120.0 . . ?
N3I C21I H21I 120.0 . . ?
C21I C22I C23I 120.0 . . ?
C21I C22I H22I 120.0 . . ?
C23I C22I H22I 120.0 . . ?
C22I C23I C24I 120.0 . . ?
C22I C23I H23I 120.0 . . ?
C24I C23I H23I 120.0 . . ?
C25I C24I C23I 120.0 . . ?
C25I C24I H24I 120.0 . . ?
C23I C24I H24I 120.0 . . ?
C24I C25I N3I 120.0 . . ?
C24I C25I H25I 120.0 . . ?
N3I C25I H25I 120.0 . . ?
C21J N3J C25J 120.0 . . ?
C21J N3J Cu1 117.5(9) . . ?
C25J N3J Cu1 122.1(9) . . ?
C22J C21J N3J 120.0 . . ?
C22J C21J H21J 120.0 . . ?
N3J C21J H21J 120.0 . . ?
C21J C22J C23J 120.0 . . ?
C21J C22J H22J 120.0 . . ?
C23J C22J H22J 120.0 . . ?
C24J C23J C22J 120.0 . . ?
C24J C23J H23J 120.0 . . ?
C22J C23J H23J 120.0 . . ?
C23J C24J C25J 120.0 . . ?
C23J C24J H24J 120.0 . . ?
C25J C24J H24J 120.0 . . ?
C24J C25J N3J 120.0 . . ?
C24J C25J H25J 120.0 . . ?
N3J C25J H25J 120.0 . . ?
C31 O36 Cu3 121.1(12) . . ?
C31 O37 C32 121.1(13) . . ?
O36 C31 O37 120.2(15) . . ?
O36 C31 C34 125.5(15) . . ?
O37 C31 C34 113.5(15) . . ?
C33 C32 O37 104.3(13) . . ?
C33 C32 H32A 110.9 . . ?
O37 C32 H32A 110.9 . . ?
C33 C32 H32B 110.9 . . ?
O37 C32 H32B 110.9 . . ?
H32A C32 H32B 108.9 . . ?
C32 C33 H33A 109.5 . . ?
C32 C33 H33B 109.5 . . ?
H33A C33 H33B 109.5 . . ?
C32 C33 H33C 109.5 . . ?
H33A C33 H33C 109.5 . . ?
H33B C33 H33C 109.5 . . ?
O38 C34 C31 108.7(13) . . ?
O38 C34 C35 111.5(13) . . ?
C31 C34 C35 112.0(13) . . ?
O38 C34 H34 108.2 . . ?
C31 C34 H34 108.2 . . ?
C35 C34 H34 108.2 . . ?
C34 C35 H35A 109.5 . . ?
C34 C35 H35B 109.5 . . ?
H35A C35 H35B 109.5 . . ?
C34 C35 H35C 109.5 . . ?
H35A C35 H35C 109.5 . . ?
H35B C35 H35C 109.5 . . ?
C41 O47 C42 120.3(14) . . ?
O46 C41 O47 117.8(18) . . ?
O46 C41 C44 126.6(18) . . ?
O47 C41 C44 113.2(17) . . ?
C43 C42 O47 101.7(14) . . ?
C43 C42 H42A 111.4 . . ?
O47 C42 H42A 111.4 . . ?
C43 C42 H42B 111.4 . . ?
O47 C42 H42B 111.4 . . ?
H42A C42 H42B 109.3 . . ?
C42 C43 H43A 109.5 . . ?
C42 C43 H43B 109.5 . . ?
H43A C43 H43B 109.5 . . ?
C42 C43 H43C 109.5 . . ?
H43A C43 H43C 109.5 . . ?
H43B C43 H43C 109.5 . . ?
O48 C44 C41 106.2(15) . . ?
O48 C44 C45 111.8(16) . . ?
C41 C44 C45 109.6(16) . . ?
O48 C44 H44 109.7 . . ?
C41 C44 H44 109.7 . . ?
C45 C44 H44 109.7 . . ?
C44 C45 H45A 109.5 . . ?
C44 C45 H45B 109.5 . . ?
H45A C45 H45B 109.5 . . ?
C44 C45 H45C 109.5 . . ?
H45A C45 H45C 109.5 . . ?
H45B C45 H45C 109.5 . . ?
C51 O57 C52 124.3(17) . . ?
O56 C51 O57 114.6(18) . . ?
O56 C51 C54 126(2) . . ?
O57 C51 C54 112.8(19) . . ?
C53 C52 O57 96.2(12) . . ?
C53 C52 H52A 112.5 . . ?
O57 C52 H52A 112.5 . . ?
C53 C52 H52B 112.5 . . ?
O57 C52 H52B 112.5 . . ?
H52A C52 H52B 110.0 . . ?
C52 C53 H53A 109.5 . . ?
C52 C53 H53B 109.5 . . ?
H53A C53 H53B 109.5 . . ?
C52 C53 H53C 109.5 . . ?
H53A C53 H53C 109.5 . . ?
H53B C53 H53C 109.5 . . ?
O58 C54 C51 111.8(18) . . ?
O58 C54 C55 114.1(18) . . ?
C51 C54 C55 110.2(18) . . ?
O58 C54 H54 106.8 . . ?
C51 C54 H54 106.8 . . ?
C55 C54 H54 106.8 . . ?
C54 C55 H55A 109.5 . . ?
C54 C55 H55B 109.5 . . ?
H55A C55 H55B 109.5 . . ?
C54 C55 H55C 109.5 . . ?
H55A C55 H55C 109.5 . . ?
H55B C55 H55C 109.5 . . ?
C61 O67 C62 131.3(18) . . ?
O66 C61 O67 118.8(19) . . ?
O66 C61 C64 123(2) . . ?
O67 C61 C64 116.9(19) . . ?
C63 C62 O67 98.4(15) . . ?
C63 C62 H62A 112.1 . . ?
O67 C62 H62A 112.1 . . ?
C63 C62 H62B 112.1 . . ?
O67 C62 H62B 112.1 . . ?
H62A C62 H62B 109.7 . . ?
C62 C63 H63A 109.5 . . ?
C62 C63 H63B 109.5 . . ?
H63A C63 H63B 109.5 . . ?
C62 C63 H63C 109.5 . . ?
H63A C63 H63C 109.5 . . ?
H63B C63 H63C 109.5 . . ?
O68 C64 C61 110.2(17) . . ?
O68 C64 C65 111.3(18) . . ?
C61 C64 C65 108.7(18) . . ?
O68 C64 H64 108.9 . . ?
C61 C64 H64 108.9 . . ?
C65 C64 H64 108.9 . . ?
C64 C65 H65A 109.5 . . ?
C64 C65 H65B 109.5 . . ?
H65A C65 H65B 109.5 . . ?
C64 C65 H65C 109.5 . . ?
H65A C65 H65C 109.5 . . ?
H65B C65 H65C 109.5 . . ?

loop_
_geom_bond_atom_site_label_1
_geom_bond_atom_site_label_2
_geom_bond_distance
_geom_bond_site_symmetry_2
_geom_bond_publ_flag
Cu1 O4C 1.910(8) . ?
Cu1 O4A 1.918(8) . ?
Cu1 O4B 2.008(8) . ?
Cu1 O4D 2.071(8) . ?
Cu1 N3I 2.143(10) . ?
Cu1 N3J 2.152(10) . ?
Cu1 Cu2 2.712(2) . ?
Cu2 O5D 1.908(9) . ?
Cu2 O5B 1.910(8) . ?
Cu2 O5C 2.013(8) . ?
Cu2 O5A 2.034(8) . ?
Cu2 O3E 2.129(10) . ?
Cu3 O4G 1.939(7) . ?
Cu3 O4E 1.962(8) . ?
Cu3 O4H 1.967(8) . ?
Cu3 O4F 1.982(8) . ?
Cu3 O36 2.246(9) . ?
Cu3 Cu4 2.6088(19) . ?
Cu4 O5F 1.935(8) . ?
Cu4 O5H 1.967(7) . ?
Cu4 O5G 2.016(8) . ?
Cu4 O5E 2.018(8) . ?
Cu4 O3Z 2.113(9) . ?
Cu4 O3A 2.125(9) . ?
C1G O1G 1.235(10) . ?
C1G N1G 1.366(10) . ?
C1G C2G 1.490(11) . ?
C2G C6G 1.366(11) . ?
C2G C3G 1.390(11) . ?
C3G C4G 1.351(11) . ?
C3G C9G 1.513(12) . ?
C4G C12G 1.400(12) . ?
C4G C5G 1.477(11) . ?
C5G O2G 1.207(10) . ?
C5G N1G 1.387(11) . ?
C6G C7G 1.453(12) . ?
C6G H6G 0.9500 . ?
C7G C8G 1.312(12) . ?
C7G H7G 0.9500 . ?
C8G C9G 1.356(12) . ?
C8G H8G 0.9500 . ?
C9G C10G 1.356(12) . ?
C10G C11G 1.307(12) . ?
C10G H10G 0.9500 . ?
C11G C12G 1.412(12) . ?
C11G H11G 0.9500 . ?
C12G H12G 0.9500 . ?
C13G C16G 1.472(15) . ?
C13G N1G 1.520(10) . ?
C13G C14G 1.530(16) . ?
C13G H13G 1.0000 . ?
C14G C15G 1.494(18) . ?
C14G H14O 0.9900 . ?
C14G H14P 0.9900 . ?
C15G O3G 1.262(15) . ?
C15G N2G 1.318(16) . ?
C16G O5G 1.242(12) . ?
C16G O4G 1.254(12) . ?
N2G H2G1 0.8800 . ?
N2G H2G2 0.8800 . ?
C1A O1A 1.222(11) . ?
C1A N1A 1.380(12) . ?
C1A C2A 1.505(12) . ?
C2A C3A 1.383(12) . ?
C2A C6A 1.385(12) . ?
C3A C4A 1.343(12) . ?
C3A C9A 1.542(13) . ?
C4A C12A 1.389(12) . ?
C4A C5A 1.505(12) . ?
C5A O2A 1.231(12) . ?
C5A N1A 1.415(12) . ?
C6A C7A 1.471(13) . ?
C6A H6A 0.9500 . ?
C7A C8A 1.292(13) . ?
C7A H7A 0.9500 . ?
C8A C9A 1.329(12) . ?
C8A H8A 0.9500 . ?
C9A C10A 1.286(12) . ?
C10A C11A 1.293(12) . ?
C10A H10A 0.9500 . ?
C11A C12A 1.391(13) . ?
C11A H11A 0.9500 . ?
C12A H12A 0.9500 . ?
C16A O4A 1.264(13) . ?
C16A O5A 1.303(12) . ?
C16A C13A 1.442(15) . ?
N1A C13A 1.445(15) . ?
C13A C14A 1.546(13) . ?
C13A H13A 1.0000 . ?
C14A C15A 1.523(13) . ?
C14A H14A 0.9900 . ?
C14A H14B 0.9900 . ?
C15A O3A 1.259(9) . ?
C15A N2A 1.370(9) . ?
N2A H2A1 0.8800 . ?
N2A H2A2 0.8800 . ?
C14Z C15Z 1.500(13) . ?
C14Z H14Z 0.9900 . ?
C14Z H14Y 0.9900 . ?
C15Z O3Z 1.226(9) . ?
C15Z N2Z 1.330(9) . ?
N2Z H2Z1 0.8800 . ?
N2Z H2Z2 0.8800 . ?
C1B O1B 1.212(11) . ?
C1B N1B 1.368(11) . ?
C1B C2B 1.517(12) . ?
C2B C6B 1.348(12) . ?
C2B C3B 1.367(11) . ?
C3B C4B 1.331(12) . ?
C3B C9B 1.529(12) . ?
C4B C12B 1.351(12) . ?
C4B C5B 1.533(12) . ?
C5B O2B 1.199(11) . ?
C5B N1B 1.396(11) . ?
C6B C7B 1.489(12) . ?
C6B H6B 0.9500 . ?
C7B C8B 1.284(12) . ?
C7B H7B 0.9500 . ?
C8B C9B 1.313(12) . ?
C8B H8B 0.9500 . ?
C9B C10B 1.329(12) . ?
C10B C11B 1.267(12) . ?
C10B H10B 0.9500 . ?
C11B C12B 1.425(12) . ?
C11B H11B 0.9500 . ?
C12B H12B 0.9500 . ?
C13B N1B 1.492(12) . ?
C13B C16B 1.492(18) . ?
C13B C14B 1.503(18) . ?
C13B H13B 1.0000 . ?
C14B C15B 1.604(18) . ?
C14B H14C 0.9900 . ?
C14B H14D 0.9900 . ?
C15B O3B 1.238(15) . ?
C15B N2B 1.253(16) . ?
C16B O5B 1.256(13) . ?
C16B O4B 1.265(13) . ?
N2B H2B1 0.8800 . ?
N2B H2B2 0.8800 . ?
C1C O1C 1.217(11) . ?
C1C N1C 1.361(12) . ?
C1C C2C 1.529(12) . ?
C2C C6C 1.350(12) . ?
C2C C3C 1.389(12) . ?
C3C C4C 1.343(12) . ?
C3C C9C 1.548(13) . ?
C4C C12C 1.391(13) . ?
C4C C5C 1.496(12) . ?
C5C O2C 1.182(11) . ?
C5C N1C 1.435(12) . ?
C6C C7C 1.500(13) . ?
C6C H6C 0.9500 . ?
C7C C8C 1.309(13) . ?
C7C H7C 0.9500 . ?
C8C C9C 1.325(12) . ?
C8C H8C 0.9500 . ?
C9C C10C 1.327(12) . ?
C10C C11C 1.274(12) . ?
C10C H10C 0.9500 . ?
C11C C12C 1.437(13) . ?
C11C H11C 0.9500 . ?
C12C H12C 0.9500 . ?
C13C N1C 1.478(12) . ?
C13C C16C 1.530(19) . ?
C13C C14C 1.549(19) . ?
C13C H13C 1.0000 . ?
C14C C15C 1.548(18) . ?
C14C H14E 0.9900 . ?
C14C H14F 0.9900 . ?
C15C O3C 1.189(15) . ?
C15C N2C 1.296(16) . ?
C16C O4C 1.225(13) . ?
C16C O5C 1.279(13) . ?
N2C H2C1 0.8800 . ?
N2C H2C2 0.8800 . ?
C1D O1D 1.221(10) . ?
C1D N1D 1.383(11) . ?
C1D C2D 1.483(11) . ?
C2D C3D 1.372(11) . ?
C2D C6D 1.372(12) . ?
C3D C4D 1.347(11) . ?
C3D C9D 1.497(12) . ?
C4D C12D 1.374(12) . ?
C4D C5D 1.488(12) . ?
C5D O2D 1.226(12) . ?
C5D N1D 1.393(12) . ?
C6D C7D 1.462(13) . ?
C6D H6D 0.9500 . ?
C7D C8D 1.301(13) . ?
C7D H7D 0.9500 . ?
C8D C9D 1.355(12) . ?
C8D H8D 0.9500 . ?
C9D C10D 1.362(12) . ?
C10D C11D 1.296(12) . ?
C10D H10D 0.9500 . ?
C11D C12D 1.424(13) . ?
C11D H11D 0.9500 . ?
C12D H12D 0.9500 . ?
C13D N1D 1.446(11) . ?
C13D C16D 1.500(17) . ?
C13D C14D 1.619(19) . ?
C13D H13D 1.0000 . ?
C14D C15D 1.48(2) . ?
C14D H14G 0.9900 . ?
C14D H14H 0.9900 . ?
C15D O3D 1.16(2) . ?
C15D N2D 1.40(2) . ?
C16D O4D 1.241(13) . ?
C16D O5D 1.244(13) . ?
N2D H2D1 0.8800 . ?
N2D H2D2 0.8800 . ?
C1E O1E 1.235(10) . ?
C1E N1E 1.361(10) . ?
C1E C2E 1.505(11) . ?
C2E C6E 1.347(12) . ?
C2E C3E 1.390(11) . ?
C3E C4E 1.337(11) . ?
C3E C9E 1.527(12) . ?
C4E C12E 1.377(12) . ?
C4E C5E 1.466(11) . ?
C5E O2E 1.213(10) . ?
C5E N1E 1.430(10) . ?
C6E C7E 1.486(13) . ?
C6E H6E 0.9500 . ?
C7E C8E 1.285(13) . ?
C7E H7E 0.9500 . ?
C8E C9E 1.329(12) . ?
C8E H8E 0.9500 . ?
C9E C10E 1.350(13) . ?
C10E C11E 1.293(13) . ?
C10E H10E 0.9500 . ?
C11E C12E 1.414(12) . ?
C11E H11E 0.9500 . ?
C12E H12E 0.9500 . ?
C13E N1E 1.464(10) . ?
C13E C16E 1.493(15) . ?
C13E C14E 1.533(17) . ?
C13E H13E 1.0000 . ?
C14E C15E 1.55(2) . ?
C14E H14I 0.9900 . ?
C14E H14J 0.9900 . ?
C15E O3E 1.07(2) . ?
C15E N2E 1.33(2) . ?
C16E O4E 1.226(12) . ?
C16E O5E 1.286(12) . ?
N2E H2E1 0.8800 . ?
N2E H2E2 0.8800 . ?
C1F O1F 1.220(11) . ?
C1F N1F 1.367(11) . ?
C1F C2F 1.512(12) . ?
C2F C3F 1.367(12) . ?
C2F C6F 1.370(12) . ?
C3F C4F 1.332(12) . ?
C3F C9F 1.539(12) . ?
C4F C12F 1.379(12) . ?
C4F C5F 1.499(12) . ?
C5F O2F 1.214(11) . ?
C5F N1F 1.408(11) . ?
C6F C7F 1.495(12) . ?
C6F H6F 0.9500 . ?
C7F C8F 1.291(12) . ?
C7F H7F 0.9500 . ?
C8F C9F 1.317(12) . ?
C8F H8F 0.9500 . ?
C9F C10F 1.334(12) . ?
C10F C11F 1.276(12) . ?
C10F H10F 0.9500 . ?
C11F C12F 1.428(12) . ?
C11F H11F 0.9500 . ?
C12F H12F 0.9500 . ?
C13F N1F 1.465(11) . ?
C13F C16F 1.516(18) . ?
C13F C14F 1.523(17) . ?
C13F H13F 1.0000 . ?
C14F C15F 1.519(17) . ?
C14F H14K 0.9900 . ?
C14F H14L 0.9900 . ?
C15F O3F 1.238(14) . ?
C15F N2F 1.335(15) . ?
C16F O4F 1.205(12) . ?
C16F O5F 1.304(12) . ?
N2F H2F1 0.8800 . ?
N2F H2F2 0.8800 . ?
C1H O1H 1.237(10) . ?
C1H N1H 1.370(10) . ?
C1H C2H 1.492(11) . ?
C2H C6H 1.360(11) . ?
C2H C3H 1.400(11) . ?
C3H C4H 1.356(11) . ?
C3H C9H 1.507(12) . ?
C4H C12H 1.388(11) . ?
C4H C5H 1.485(11) . ?
C5H O2H 1.221(10) . ?
C5H N1H 1.405(10) . ?
C6H C7H 1.473(12) . ?
C6H H6H 0.9500 . ?
C7H C8H 1.321(12) . ?
C7H H7H 0.9500 . ?
C8H C9H 1.343(12) . ?
C8H H8H 0.9500 . ?
C9H C10H 1.366(12) . ?
C10H C11H 1.290(12) . ?
C10H H10H 0.9500 . ?
C11H C12H 1.411(12) . ?
C11H H11H 0.9500 . ?
C12H H12H 0.9500 . ?
C13H N1H 1.495(11) . ?
C13H C14H 1.559(17) . ?
C13H C16H 1.568(17) . ?
C13H H13H 1.0000 . ?
C14H C15H 1.46(2) . ?
C14H H14M 0.9900 . ?
C14H H14N 0.9900 . ?
C15H O3H 1.28(2) . ?
C15H N2H 1.36(2) . ?
C16H O5H 1.229(13) . ?
C16H O4H 1.261(13) . ?
N2H H2H1 0.8800 . ?
N2H H2H2 0.8800 . ?
N3I C21I 1.3900 . ?
N3I C25I 1.3900 . ?
C21I C22I 1.3900 . ?
C21I H21I 0.9500 . ?
C22I C23I 1.3900 . ?
C22I H22I 0.9500 . ?
C23I C24I 1.3900 . ?
C23I H23I 0.9500 . ?
C24I C25I 1.3900 . ?
C24I H24I 0.9500 . ?
C25I H25I 0.9500 . ?
N3J C21J 1.3900 . ?
N3J C25J 1.3900 . ?
C21J C22J 1.3900 . ?
C21J H21J 0.9500 . ?
C22J C23J 1.3900 . ?
C22J H22J 0.9500 . ?
C23J C24J 1.3900 . ?
C23J H23J 0.9500 . ?
C24J C25J 1.3900 . ?
C24J H24J 0.9500 . ?
C25J H25J 0.9500 . ?
O36 C31 1.249(16) . ?
O37 C31 1.387(16) . ?
O37 C32 1.624(15) . ?
O38 C34 1.420(14) . ?
C31 C34 1.459(17) . ?
C32 C33 1.419(16) . ?
C32 H32A 0.9900 . ?
C32 H32B 0.9900 . ?
C33 H33A 0.9800 . ?
C33 H33B 0.9800 . ?
C33 H33C 0.9800 . ?
C34 C35 1.498(15) . ?
C34 H34 1.0000 . ?
C35 H35A 0.9800 . ?
C35 H35B 0.9800 . ?
C35 H35C 0.9800 . ?
O46 C41 1.261(17) . ?
O47 C41 1.389(17) . ?
O47 C42 1.631(15) . ?
O48 C44 1.406(15) . ?
C41 C44 1.486(18) . ?
C42 C43 1.407(16) . ?
C42 H42A 0.9900 . ?
C42 H42B 0.9900 . ?
C43 H43A 0.9800 . ?
C43 H43B 0.9800 . ?
C43 H43C 0.9800 . ?
C44 C45 1.493(16) . ?
C44 H44 1.0000 . ?
C45 H45A 0.9800 . ?
C45 H45B 0.9800 . ?
C45 H45C 0.9800 . ?
O56 C51 1.258(18) . ?
O57 C51 1.399(17) . ?
O57 C52 1.644(16) . ?
O58 C54 1.417(16) . ?
C51 C54 1.470(18) . ?
C52 C53 1.418(17) . ?
C52 H52A 0.9900 . ?
C52 H52B 0.9900 . ?
C53 H53A 0.9800 . ?
C53 H53B 0.9800 . ?
C53 H53C 0.9800 . ?
C54 C55 1.509(17) . ?
C54 H54 1.0000 . ?
C55 H55A 0.9800 . ?
C55 H55B 0.9800 . ?
C55 H55C 0.9800 . ?
O66 C61 1.247(17) . ?
O67 C61 1.372(17) . ?
O67 C62 1.633(16) . ?
O68 C64 1.421(16) . ?
C61 C64 1.466(18) . ?
C62 C63 1.415(17) . ?
C62 H62A 0.9900 . ?
C62 H62B 0.9900 . ?
C63 H63A 0.9800 . ?
C63 H63B 0.9800 . ?
C63 H63C 0.9800 . ?
C64 C65 1.503(17) . ?
C64 H64 1.0000 . ?
C65 H65A 0.9800 . ?
C65 H65B 0.9800 . ?
C65 H65C 0.9800 . ?

loop_
_geom_hbond_atom_site_label_D
_geom_hbond_atom_site_label_H
_geom_hbond_atom_site_label_A
_geom_hbond_distance_DH
_geom_hbond_distance_HA
_geom_hbond_distance_DA
_geom_hbond_angle_DHA
_geom_hbond_site_symmetry_A
N2G H2G2 O68 0.88 2.20 3.06(2) 163.4 .
N2A H2A1 O5E 0.88 2.37 3.07(2) 137.4 .
N2A H2A1 O5F 0.88 2.59 3.17(2) 124.1 .
N2A H2A2 O3B 0.88 2.44 3.25(2) 153.3 .
N2Z H2Z1 O5H 0.88 2.27 3.01(2) 142.1 .
N2Z H2Z2 O1D 0.88 2.13 2.909(19) 147.5 .
N2B H2B1 O3F 0.88 2.07 2.944(15) 170.7 .
N2E H2E1 O5D 0.88 2.12 2.893(18) 146.8 .
N2E H2E2 O1H 0.88 2.11 2.883(19) 145.7 .
N2F H2F1 O3B 0.88 1.91 2.789(17) 176.0 .
N2H H2H2 O3D 0.88 2.01 2.86(2) 160.4 .
N2G H2G1 O1C 0.88 2.20 3.057(17) 163.9 1_455
N2F H2F2 O3C 0.88 2.05 2.900(17) 161.7 1_455
N2C H2C1 O3Z 0.88 2.43 3.198(19) 146.1 1_655
N2C H2C2 O3G 0.88 2.24 3.114(16) 173.3 1_655

loop_
_geom_torsion_atom_site_label_1
_geom_torsion_atom_site_label_2
_geom_torsion_atom_site_label_3
_geom_torsion_atom_site_label_4
_geom_torsion
_geom_torsion_site_symmetry_1
_geom_torsion_site_symmetry_2
_geom_torsion_site_symmetry_3
_geom_torsion_site_symmetry_4
_geom_torsion_publ_flag
O4C Cu1 Cu2 O5D 88.4(3) . . . . ?
O4A Cu1 Cu2 O5D -88.6(3) . . . . ?
O4B Cu1 Cu2 O5D 179.8(3) . . . . ?
O4D Cu1 Cu2 O5D -2.1(3) . . . . ?
O4C Cu1 Cu2 O5B -92.3(3) . . . . ?
O4A Cu1 Cu2 O5B 90.7(3) . . . . ?
O4B Cu1 Cu2 O5B -0.9(3) . . . . ?
O4D Cu1 Cu2 O5B 177.2(3) . . . . ?
O4C Cu1 Cu2 O5C 1.6(3) . . . . ?
O4A Cu1 Cu2 O5C -175.4(3) . . . . ?
O4B Cu1 Cu2 O5C 92.9(3) . . . . ?
O4D Cu1 Cu2 O5C -88.9(3) . . . . ?
O4C Cu1 Cu2 O5A 178.6(3) . . . . ?
O4A Cu1 Cu2 O5A 1.6(3) . . . . ?
O4B Cu1 Cu2 O5A -90.0(3) . . . . ?
O4D Cu1 Cu2 O5A 88.1(3) . . . . ?
O4G Cu3 Cu4 O5F -98.4(3) . . . . ?
O4E Cu3 Cu4 O5F 85.9(3) . . . . ?
O4H Cu3 Cu4 O5F 171.6(3) . . . . ?
O4F Cu3 Cu4 O5F -2.8(3) . . . . ?
O36 Cu3 Cu4 O5F -17.1(12) . . . . ?
O4G Cu3 Cu4 O5H 84.9(3) . . . . ?
O4E Cu3 Cu4 O5H -90.8(3) . . . . ?
O4H Cu3 Cu4 O5H -5.1(3) . . . . ?
O4F Cu3 Cu4 O5H -179.5(3) . . . . ?
O36 Cu3 Cu4 O5H 166.1(12) . . . . ?
O4G Cu3 Cu4 O5G -3.3(3) . . . . ?
O4E Cu3 Cu4 O5G -179.0(3) . . . . ?
O4H Cu3 Cu4 O5G -93.3(3) . . . . ?
O4F Cu3 Cu4 O5G 92.3(3) . . . . ?
O36 Cu3 Cu4 O5G 77.9(12) . . . . ?
O4G Cu3 Cu4 O5E 176.6(3) . . . . ?
O4E Cu3 Cu4 O5E 0.9(3) . . . . ?
O4H Cu3 Cu4 O5E 86.6(3) . . . . ?
O4F Cu3 Cu4 O5E -87.8(3) . . . . ?
O36 Cu3 Cu4 O5E -102.1(12) . . . . ?
O1G C1G C2G C6G -1.7(19) . . . . ?
N1G C1G C2G C6G 179.4(12) . . . . ?
O1G C1G C2G C3G 179.4(12) . . . . ?
N1G C1G C2G C3G 0.5(17) . . . . ?
C6G C2G C3G C4G 176.9(13) . . . . ?
C1G C2G C3G C4G -4(2) . . . . ?
C6G C2G C3G C9G -2(2) . . . . ?
C1G C2G C3G C9G 176.6(11) . . . . ?
C2G C3G C4G C12G 178.1(13) . . . . ?
C9G C3G C4G C12G -3(2) . . . . ?
C2G C3G C4G C5G 3(2) . . . . ?
C9G C3G C4G C5G -178.0(12) . . . . ?
C3G C4G C5G O2G -176.5(14) . . . . ?
C12G C4G C5G O2G 8(2) . . . . ?
C3G C4G C5G N1G 2.4(19) . . . . ?
C12G C4G C5G N1G -173.2(12) . . . . ?
C3G C2G C6G C7G 2(2) . . . . ?
C1G C2G C6G C7G -176.6(11) . . . . ?
C2G C6G C7G C8G -2(2) . . . . ?
C6G C7G C8G C9G 2(3) . . . . ?
C7G C8G C9G C10G -178.6(16) . . . . ?
C7G C8G C9G C3G -2(2) . . . . ?
C4G C3G C9G C10G -0.2(19) . . . . ?
C2G C3G C9G C10G 179.0(13) . . . . ?
C4G C3G C9G C8G -177.1(13) . . . . ?
C2G C3G C9G C8G 2.1(19) . . . . ?
C8G C9G C10G C11G 178.9(17) . . . . ?
C3G C9G C10G C11G 3(2) . . . . ?
C9G C10G C11G C12G -2(3) . . . . ?
C3G C4G C12G C11G 3(2) . . . . ?
C5G C4G C12G C11G 178.9(12) . . . . ?
C10G C11G C12G C4G -1(2) . . . . ?
O1G C1G N1G C5G -174.0(12) . . . . ?
C2G C1G N1G C5G 4.9(18) . . . . ?
O1G C1G N1G C13G -0.7(17) . . . . ?
C2G C1G N1G C13G 178.2(10) . . . . ?
O2G C5G N1G C1G 172.8(12) . . . . ?
C4G C5G N1G C1G -6.3(19) . . . . ?
O2G C5G N1G C13G -0.4(18) . . . . ?
C4G C5G N1G C13G -179.4(11) . . . . ?
C16G C13G N1G C1G 55.3(14) . . . . ?
C14G C13G N1G C1G -76.9(13) . . . . ?
C16G C13G N1G C5G -131.0(12) . . . . ?
C14G C13G N1G C5G 96.8(13) . . . . ?
C16G C13G C14G C15G 68.6(15) . . . . ?
N1G C13G C14G C15G -161.8(11) . . . . ?
C13G C14G C15G O3G 25(2) . . . . ?
C13G C14G C15G N2G -151.6(13) . . . . ?
N1G C13G C16G O5G -137.0(11) . . . . ?
C14G C13G C16G O5G -11.2(16) . . . . ?
N1G C13G C16G O4G 43.4(15) . . . . ?
C14G C13G C16G O4G 169.3(11) . . . . ?
O5G C16G O4G Cu3 9.3(18) . . . . ?
C13G C16G O4G Cu3 -171.2(7) . . . . ?
O4H Cu3 O4G C16G 84.9(9) . . . . ?
O4F Cu3 O4G C16G -80.5(9) . . . . ?
O36 Cu3 O4G C16G -168.6(9) . . . . ?
Cu4 Cu3 O4G C16G -1.2(9) . . . . ?
O4G C16G O5G Cu4 -13.4(17) . . . . ?
C13G C16G O5G Cu4 167.1(7) . . . . ?
O5F Cu4 O5G C16G 96.6(9) . . . . ?
O5H Cu4 O5G C16G -75.0(9) . . . . ?
O5E Cu4 O5G C16G 8.7(16) . . . . ?
O3Z Cu4 O5G C16G -177.3(10) . . . . ?
O3A Cu4 O5G C16G -169.9(9) . . . . ?
Cu3 Cu4 O5G C16G 9.0(8) . . . . ?
O1A C1A C2A C3A -178.9(13) . . . . ?
N1A C1A C2A C3A 1.5(13) . . . . ?
O1A C1A C2A C6A 2.8(15) . . . . ?
N1A C1A C2A C6A -176.8(15) . . . . ?
C6A C2A C3A C4A 176.2(15) . . . . ?
C1A C2A C3A C4A -1.8(13) . . . . ?
C6A C2A C3A C9A -4.3(15) . . . . ?
C1A C2A C3A C9A 177.6(10) . . . . ?
C2A C3A C4A C12A 178.3(12) . . . . ?
C9A C3A C4A C5A -177.9(13) . . . . ?
C3A C4A C5A O2A 179.5(16) . . . . ?
C12A C4A C5A N1A -177.8(15) . . . . ?
C1A C2A C6A C7A 176.8(11) . . . . ?
C2A C3A C9A C10A 176.9(12) . . . . ?
C4A C3A C9A C8A -178.5(15) . . . . ?
C2A C3A C9A C8A 2.0(18) . . . . ?
C5A C4A C12A C11A -179.0(15) . . . . ?
O1A C1A N1A C5A 179.4(15) . . . . ?
C2A C1A N1A C13A -170.9(9) . . . . ?
O2A C5A N1A C1A -179.7(15) . . . . ?
C4A C5A N1A C13A 169.5(13) . . . . ?
O5A C16A O4A Cu1 13.8(16) . . . . ?
C13A C16A O4A Cu1 -173.4(9) . . . . ?
O4B Cu1 O4A C16A 71.0(9) . . . . ?
O4D Cu1 O4A C16A -86.2(9) . . . . ?
N3I Cu1 O4A C16A 165.8(11) . . . . ?
N3J Cu1 O4A C16A 170.5(11) . . . . ?
Cu2 Cu1 O4A C16A -8.2(9) . . . . ?
O4A C16A O5A Cu2 -12.4(17) . . . . ?
C13A C16A O5A Cu2 174.5(8) . . . . ?
O5D Cu2 O5A C16A 92.7(10) . . . . ?
O5B Cu2 O5A C16A -83.4(10) . . . . ?
O5C Cu2 O5A C16A 11.9(14) . . . . ?
O3E Cu2 O5A C16A -173.4(10) . . . . ?
Cu1 Cu2 O5A C16A 4.6(9) . . . . ?
O4A C16A C13A N1A 34.1(16) . . . . ?
O5A C16A C13A N1A -152.7(11) . . . . ?
O4A C16A C13A C14A 151.9(13) . . . . ?
O5A C16A C13A C14A -34.9(17) . . . . ?
C1A N1A C13A C16A 55.1(16) . . . . ?
C5A N1A C13A C16A -114.2(16) . . . . ?
C1A N1A C13A C14A -64.5(18) . . . . ?
C5A N1A C13A C14A 126.1(17) . . . . ?
N1A C13A C14A C15A -179.2(17) . . . . ?
C13A C14A C15A N2A -108(2) . . . . ?
C14A C15A O3A Cu4 166.1(13) . . . . ?
C14Z C15Z O3Z Cu4 167.3(15) . . . . ?
O5F Cu4 O3Z C15Z -137.2(18) . . . . ?
O5H Cu4 O3Z C15Z 40.3(18) . . . . ?
O5G Cu4 O3Z C15Z 127.9(18) . . . . ?
O5E Cu4 O3Z C15Z -53.9(18) . . . . ?
N1B C1B C2B C6B 178.4(15) . . . . ?
O1B C1B C2B C3B 176.9(15) . . . . ?
C6B C2B C3B C4B -176.2(17) . . . . ?
C1B C2B C3B C9B -179.9(13) . . . . ?
C2B C3B C4B C12B 175.4(16) . . . . ?
C9B C3B C4B C5B 178.8(13) . . . . ?
C3B C4B C5B O2B 175.4(17) . . . . ?
C12B C4B C5B N1B -176.7(14) . . . . ?
C1B C2B C6B C7B 177.0(13) . . . . ?
C7B C8B C9B C10B 178.1(19) . . . . ?
C4B C3B C9B C8B 177.3(16) . . . . ?
C2B C3B C9B C10B -176.2(15) . . . . ?
C8B C9B C10B C11B -175.4(19) . . . . ?
C9B C10B C11B C12B -4(3) . . . . ?
C3B C4B C12B C11B -2(3) . . . . ?
C5B C4B C12B C11B -179.5(13) . . . . ?
C10B C11B C12B C4B 3(2) . . . . ?
O1B C1B N1B C5B -177.4(15) . . . . ?
C2B C1B N1B C5B 3(2) . . . . ?
O1B C1B N1B C13B 6(2) . . . . ?
C2B C1B N1B C13B -173.2(13) . . . . ?
O2B C5B N1B C1B -174.3(15) . . . . ?
C4B C5B N1B C1B -4(2) . . . . ?
O2B C5B N1B C13B 2(2) . . . . ?
C4B C5B N1B C13B 172.3(13) . . . . ?
C16B C13B N1B C1B 46.2(19) . . . . ?
C14B C13B N1B C1B -78.8(16) . . . . ?
C16B C13B N1B C5B -130.4(14) . . . . ?
C14B C13B N1B C5B 104.6(15) . . . . ?
N1B C13B C14B C15B -161.9(11) . . . . ?
C16B C13B C14B C15B 74.1(15) . . . . ?
C13B C14B C15B O3B 27(2) . . . . ?
C13B C14B C15B N2B -144.6(14) . . . . ?
N1B C13B C16B O5B -136.2(12) . . . . ?
C14B C13B C16B O5B -15.7(17) . . . . ?
N1B C13B C16B O4B 47.1(17) . . . . ?
C14B C13B C16B O4B 167.6(11) . . . . ?
O5B C16B O4B Cu1 -1.8(18) . . . . ?
C13B C16B O4B Cu1 174.4(8) . . . . ?
O4C Cu1 O4B C16B 87.7(9) . . . . ?
O4A Cu1 O4B C16B -87.4(9) . . . . ?
O4D Cu1 O4B C16B -3.2(14) . . . . ?
N3I Cu1 O4B C16B -174.7(10) . . . . ?
N3J Cu1 O4B C16B 173.8(10) . . . . ?
Cu2 Cu1 O4B C16B 1.6(9) . . . . ?
O4B C16B O5B Cu2 0.4(17) . . . . ?
C13B C16B O5B Cu2 -175.9(8) . . . . ?
O5C Cu2 O5B C16B -78.5(9) . . . . ?
O5A Cu2 O5B C16B 78.0(9) . . . . ?
O3E Cu2 O5B C16B 177.0(9) . . . . ?
Cu1 Cu2 O5B C16B 0.7(8) . . . . ?
N1C C1C C2C C6C -177.5(17) . . . . ?
O1C C1C C2C C3C -176.8(17) . . . . ?
C6C C2C C3C C4C 177.5(19) . . . . ?
C1C C2C C3C C9C -179.2(14) . . . . ?
C2C C3C C4C C12C 176.7(18) . . . . ?
C9C C3C C4C C5C -174.4(15) . . . . ?
C3C C4C C5C O2C 176.9(19) . . . . ?
C12C C4C C5C N1C 175.9(15) . . . . ?
C1C C2C C6C C7C 179.2(14) . . . . ?
C7C C8C C9C C10C 173(2) . . . . ?
C4C C3C C9C C8C -178.2(18) . . . . ?
C2C C3C C9C C10C -174.9(16) . . . . ?
C8C C9C C10C C11C 180(2) . . . . ?
C5C C4C C12C C11C 171.9(15) . . . . ?
C10C C11C C12C C4C 3(3) . . . . ?
O1C C1C N1C C5C 169.8(16) . . . . ?
C2C C1C N1C C13C -178.0(15) . . . . ?
O2C C5C N1C C1C -175.7(17) . . . . ?
C4C C5C N1C C13C -176.1(15) . . . . ?
C16C C13C N1C C5C -109.5(16) . . . . ?
C14C C13C N1C C5C 128.8(16) . . . . ?
N1C C13C C14C C15C -48.6(18) . . . . ?
C16C C13C C14C C15C -168.8(12) . . . . ?
C13C C14C C15C O3C -47.0(18) . . . . ?
C13C C14C C15C N2C 133.8(14) . . . . ?
N1C C13C C16C O4C 23.3(19) . . . . ?
C14C C13C C16C O4C 147.9(12) . . . . ?
N1C C13C C16C O5C -163.2(11) . . . . ?
C14C C13C C16C O5C -38.6(17) . . . . ?
O5C C16C O4C Cu1 14.9(18) . . . . ?
C13C C16C O4C Cu1 -172.3(10) . . . . ?
O4B Cu1 O4C C16C -87.6(10) . . . . ?
O4D Cu1 O4C C16C 69.6(10) . . . . ?
N3I Cu1 O4C C16C 177.4(11) . . . . ?
N3J Cu1 O4C C16C 173.3(12) . . . . ?
Cu2 Cu1 O4C C16C -8.4(9) . . . . ?
O4C C16C O5C Cu2 -12.8(18) . . . . ?
C13C C16C O5C Cu2 174.0(9) . . . . ?
O5D Cu2 O5C C16C -84.2(10) . . . . ?
O5B Cu2 O5C C16C 91.5(9) . . . . ?
O5A Cu2 O5C C16C -2.8(14) . . . . ?
O3E Cu2 O5C C16C -177.3(9) . . . . ?
Cu1 Cu2 O5C C16C 4.5(9) . . . . ?
O1D C1D C2D C3D -173.7(14) . . . . ?
N1D C1D C2D C6D 178.0(13) . . . . ?
C6D C2D C3D C4D -179.6(14) . . . . ?
C1D C2D C3D C9D 176.2(12) . . . . ?
C2D C3D C4D C12D 179.0(14) . . . . ?
C9D C3D C4D C5D -178.7(14) . . . . ?
C3D C4D C5D O2D -175.8(17) . . . . ?
C12D C4D C5D N1D -174.8(14) . . . . ?
C1D C2D C6D C7D 178.8(14) . . . . ?
C7D C8D C9D C10D 179.9(19) . . . . ?
C4D C3D C9D C8D 179.6(15) . . . . ?
C2D C3D C9D C10D -174.8(13) . . . . ?
C8D C9D C10D C11D -176.6(19) . . . . ?
C5D C4D C12D C11D 172.7(15) . . . . ?
O1D C1D N1D C5D 178.4(14) . . . . ?
C2D C1D N1D C13D -174.6(11) . . . . ?
O2D C5D N1D C1D 174.0(16) . . . . ?
C4D C5D N1D C13D 172.2(13) . . . . ?
C16D C13D N1D C1D 51.1(17) . . . . ?
C14D C13D N1D C1D -70.3(16) . . . . ?
C16D C13D N1D C5D -125.9(14) . . . . ?
C14D C13D N1D C5D 112.7(15) . . . . ?
N1D C13D C14D C15D -61.5(18) . . . . ?
C16D C13D C14D C15D 174.9(15) . . . . ?
C13D C14D C15D O3D 88(2) . . . . ?
C13D C14D C15D N2D -97.7(18) . . . . ?
N1D C13D C16D O4D 41.1(16) . . . . ?
C14D C13D C16D O4D 162.8(11) . . . . ?
N1D C13D C16D O5D -142.8(11) . . . . ?
C14D C13D C16D O5D -21.1(16) . . . . ?
O5D C16D O4D Cu1 3.7(18) . . . . ?
C13D C16D O4D Cu1 179.3(8) . . . . ?
O4C Cu1 O4D C16D -86.1(9) . . . . ?
O4A Cu1 O4D C16D 90.2(9) . . . . ?
O4B Cu1 O4D C16D 5.0(14) . . . . ?
N3I Cu1 O4D C16D 176.1(10) . . . . ?
N3J Cu1 O4D C16D -172.0(10) . . . . ?
Cu2 Cu1 O4D C16D 0.2(9) . . . . ?
O4D C16D O5D Cu2 -6.5(18) . . . . ?
C13D C16D O5D Cu2 177.9(8) . . . . ?
O5C Cu2 O5D C16D 84.3(9) . . . . ?
O5A Cu2 O5D C16D -72.5(9) . . . . ?
O3E Cu2 O5D C16D -171.5(9) . . . . ?
Cu1 Cu2 O5D C16D 4.8(9) . . . . ?
N1E C1E C2E C6E -175.5(12) . . . . ?
O1E C1E C2E C3E 177.9(12) . . . . ?
N1E C1E C2E C3E 5.8(19) . . . . ?
C6E C2E C3E C4E 177.4(14) . . . . ?
C1E C2E C3E C9E 179.1(12) . . . . ?
C2E C3E C4E C12E -176.9(15) . . . . ?
C9E C3E C4E C5E 180.0(13) . . . . ?
C3E C4E C5E O2E -178.6(14) . . . . ?
C12E C4E C5E N1E 176.1(13) . . . . ?
C1E C2E C6E C7E -177.2(13) . . . . ?
C4E C3E C9E C8E -176.8(16) . . . . ?
C2E C3E C9E C10E 177.3(15) . . . . ?
C8E C9E C10E C11E 175(2) . . . . ?
C5E C4E C12E C11E -178.9(14) . . . . ?
O1E C1E N1E C5E -179.3(11) . . . . ?
C2E C1E N1E C5E -7.1(17) . . . . ?
O1E C1E N1E C13E 4.3(17) . . . . ?
C2E C1E N1E C13E 176.5(11) . . . . ?
O2E C5E N1E C1E -178.6(12) . . . . ?
C4E C5E N1E C1E 6.2(18) . . . . ?
O2E C5E N1E C13E -2.3(18) . . . . ?
C4E C5E N1E C13E -177.5(11) . . . . ?
C16E C13E N1E C1E 52.1(14) . . . . ?
C14E C13E N1E C1E -77.7(13) . . . . ?
C16E C13E N1E C5E -124.4(11) . . . . ?
C14E C13E N1E C5E 105.8(12) . . . . ?
N1E C13E C14E C15E -149.2(12) . . . . ?
C16E C13E C14E C15E 83.2(16) . . . . ?
C13E C14E C15E O3E 172.6(17) . . . . ?
N1E C13E C16E O4E 31.1(16) . . . . ?
C14E C13E C16E O4E 156.6(11) . . . . ?
N1E C13E C16E O5E -152.5(10) . . . . ?
C14E C13E C16E O5E -27.0(15) . . . . ?
C14E C15E O3E Cu2 160.7(11) . . . . ?
O5D Cu2 O3E C15E 39.6(19) . . . . ?
O5B Cu2 O3E C15E -139.4(19) . . . . ?
O5C Cu2 O3E C15E 127.0(19) . . . . ?
O5A Cu2 O3E C15E -50.8(19) . . . . ?
O5E C16E O4E Cu3 4.0(16) . . . . ?
C13E C16E O4E Cu3 179.8(8) . . . . ?
O4H Cu3 O4E C16E -88.5(9) . . . . ?
O4F Cu3 O4E C16E 77.2(8) . . . . ?
O36 Cu3 O4E C16E 165.0(9) . . . . ?
Cu4 Cu3 O4E C16E -2.6(8) . . . . ?
O4E C16E O5E Cu4 -3.2(18) . . . . ?
C13E C16E O5E Cu4 -179.3(7) . . . . ?
O5F Cu4 O5E C16E -88.5(9) . . . . ?
O5H Cu4 O5E C16E 84.2(9) . . . . ?
O5G Cu4 O5E C16E 0.9(17) . . . . ?
O3Z Cu4 O5E C16E -172.8(10) . . . . ?
O3A Cu4 O5E C16E 179.6(10) . . . . ?
Cu3 Cu4 O5E C16E 0.6(9) . . . . ?
O1F C1F C2F C3F -173.6(16) . . . . ?
N1F C1F C2F C6F -173.6(14) . . . . ?
C6F C2F C3F C4F 175.7(17) . . . . ?
C1F C2F C3F C9F 177.2(14) . . . . ?
C2F C3F C4F C12F -175.0(17) . . . . ?
C9F C3F C4F C5F 175.3(14) . . . . ?
C3F C4F C5F O2F -171.4(16) . . . . ?
C12F C4F C5F N1F -178.7(14) . . . . ?
C1F C2F C6F C7F 179.4(13) . . . . ?
C7F C8F C9F C10F -173.6(19) . . . . ?
C4F C3F C9F C8F -169.3(16) . . . . ?
C2F C3F C9F C10F 172.5(16) . . . . ?
C5F C4F C12F C11F -177.6(14) . . . . ?
O1F C1F N1F C5F 179.0(15) . . . . ?
C2F C1F N1F C13F 172.8(13) . . . . ?
O2F C5F N1F C1F 173.9(15) . . . . ?
C4F C5F N1F C13F 179.9(13) . . . . ?
C16F C13F N1F C1F 55.5(17) . . . . ?
C14F C13F N1F C1F -74.1(17) . . . . ?
C16F C13F N1F C5F -125.9(14) . . . . ?
C14F C13F N1F C5F 104.5(15) . . . . ?
N1F C13F C14F C15F -159.8(11) . . . . ?
C16F C13F C14F C15F 74.5(15) . . . . ?
C13F C14F C15F O3F 34.2(18) . . . . ?
C13F C14F C15F N2F -147.9(12) . . . . ?
N1F C13F C16F O4F 45.4(17) . . . . ?
C14F C13F C16F O4F 171.5(11) . . . . ?
N1F C13F C16F O5F -145.1(10) . . . . ?
C14F C13F C16F O5F -19.0(16) . . . . ?
O5F C16F O4F Cu3 -9.6(17) . . . . ?
C13F C16F O4F Cu3 159.3(9) . . . . ?
O4G Cu3 O4F C16F 90.4(10) . . . . ?
O4E Cu3 O4F C16F -84.3(10) . . . . ?
O4H Cu3 O4F C16F -14.6(18) . . . . ?
O36 Cu3 O4F C16F -175.8(10) . . . . ?
Cu4 Cu3 O4F C16F 7.3(9) . . . . ?
O4F C16F O5F Cu4 4.8(15) . . . . ?
C13F C16F O5F Cu4 -164.6(8) . . . . ?
O5G Cu4 O5F C16F -84.2(8) . . . . ?
O5E Cu4 O5F C16F 78.7(8) . . . . ?
O3Z Cu4 O5F C16F -174.0(9) . . . . ?
O3A Cu4 O5F C16F 173.1(9) . . . . ?
Cu3 Cu4 O5F C16F 0.2(8) . . . . ?
O1H C1H C2H C6H 4.9(19) . . . . ?
N1H C1H C2H C6H -173.0(12) . . . . ?
O1H C1H C2H C3H 178.6(12) . . . . ?
N1H C1H C2H C3H 0.7(18) . . . . ?
C6H C2H C3H C4H 176.7(13) . . . . ?
C1H C2H C3H C4H 3.2(19) . . . . ?
C6H C2H C3H C9H -4.4(19) . . . . ?
C1H C2H C3H C9H -177.8(11) . . . . ?
C2H C3H C4H C12H 176.9(12) . . . . ?
C9H C3H C4H C5H -179.4(12) . . . . ?
C3H C4H C5H O2H 176.1(12) . . . . ?
C3H C4H C5H N1H -6.0(18) . . . . ?
C12H C4H C5H N1H 176.5(11) . . . . ?
C1H C2H C6H C7H 178.2(12) . . . . ?
C7H C8H C9H C10H 178.9(16) . . . . ?
C4H C3H C9H C8H -179.4(13) . . . . ?
C2H C3H C9H C8H 1.6(19) . . . . ?
C2H C3H C9H C10H -177.1(13) . . . . ?
C8H C9H C10H C11H 179.0(16) . . . . ?
C3H C4H C12H C11H 2.5(19) . . . . ?
C5H C4H C12H C11H 180.0(11) . . . . ?
O1H C1H N1H C5H 174.4(11) . . . . ?
C2H C1H N1H C5H -7.6(18) . . . . ?
O1H C1H N1H C13H -3.7(17) . . . . ?
C2H C1H N1H C13H 174.2(11) . . . . ?
O2H C5H N1H C1H -171.8(11) . . . . ?
C4H C5H N1H C1H 10.1(17) . . . . ?
O2H C5H N1H C13H 6.3(17) . . . . ?
C4H C5H N1H C13H -171.8(11) . . . . ?
C14H C13H N1H C1H -74.0(14) . . . . ?
C16H C13H N1H C1H 54.2(14) . . . . ?
C14H C13H N1H C5H 107.8(12) . . . . ?
C16H C13H N1H C5H -123.9(11) . . . . ?
N1H C13H C14H C15H -69.7(16) . . . . ?
C16H C13H C14H C15H 163.8(13) . . . . ?
C13H C14H C15H N2H 116.2(16) . . . . ?
N1H C13H C16H O5H -128.6(11) . . . . ?
C14H C13H C16H O5H -1.7(16) . . . . ?
N1H C13H C16H O4H 52.4(14) . . . . ?
C14H C13H C16H O4H 179.3(11) . . . . ?
O5H C16H O4H Cu3 -2.0(18) . . . . ?
C13H C16H O4H Cu3 176.8(7) . . . . ?
O4G Cu3 O4H C16H -78.8(8) . . . . ?
O4E Cu3 O4H C16H 97.0(9) . . . . ?
O4F Cu3 O4H C16H 26.9(17) . . . . ?
O36 Cu3 O4H C16H -172.7(8) . . . . ?
Cu4 Cu3 O4H C16H 5.3(8) . . . . ?
O4H C16H O5H Cu4 -4.8(18) . . . . ?
C13H C16H O5H Cu4 176.4(7) . . . . ?
O5G Cu4 O5H C16H 91.3(9) . . . . ?
O5E Cu4 O5H C16H -71.7(9) . . . . ?
O3Z Cu4 O5H C16H -179.1(9) . . . . ?
O3A Cu4 O5H C16H -166.4(9) . . . . ?
Cu3 Cu4 O5H C16H 6.5(8) . . . . ?
O4C Cu1 N3I C21I 165.0(11) . . . . ?
O4A Cu1 N3I C21I -17.5(11) . . . . ?
O4B Cu1 N3I C21I 73.7(11) . . . . ?
O4D Cu1 N3I C21I -102.8(11) . . . . ?
O4C Cu1 N3I C25I -18.0(11) . . . . ?
O4A Cu1 N3I C25I 159.5(11) . . . . ?
O4B Cu1 N3I C25I -109.3(10) . . . . ?
O4D Cu1 N3I C25I 74.2(11) . . . . ?
C25I N3I C21I C22I 0.0 . . . . ?
Cu1 N3I C21I C22I 176.9(16) . . . . ?
N3I C21I C22I C23I 0.0 . . . . ?
C21I C22I C23I C24I 0.0 . . . . ?
C22I C23I C24I C25I 0.0 . . . . ?
C23I C24I C25I N3I 0.0 . . . . ?
C21I N3I C25I C24I 0.0 . . . . ?
Cu1 N3I C25I C24I -177.1(15) . . . . ?
O4C Cu1 N3J C21J 166.7(11) . . . . ?
O4A Cu1 N3J C21J -16.1(11) . . . . ?
O4B Cu1 N3J C21J 76.7(10) . . . . ?
O4D Cu1 N3J C21J -104.5(10) . . . . ?
O4C Cu1 N3J C25J -20.5(11) . . . . ?
O4A Cu1 N3J C25J 156.6(11) . . . . ?
O4B Cu1 N3J C25J -110.5(11) . . . . ?
O4D Cu1 N3J C25J 68.3(12) . . . . ?
C25J N3J C21J C22J 0.0 . . . . ?
Cu1 N3J C21J C22J 172.9(15) . . . . ?
N3J C21J C22J C23J 0.0 . . . . ?
C21J C22J C23J C24J 0.0 . . . . ?
C22J C23J C24J C25J 0.0 . . . . ?
C23J C24J C25J N3J 0.0 . . . . ?
C21J N3J C25J C24J 0.0 . . . . ?
Cu1 N3J C25J C24J -172.6(16) . . . . ?
O4G Cu3 O36 C31 110.1(12) . . . . ?
O4E Cu3 O36 C31 -73.1(12) . . . . ?
O4H Cu3 O36 C31 -159.1(12) . . . . ?
O4F Cu3 O36 C31 15.8(12) . . . . ?
Cu3 O36 C31 O37 -94.3(19) . . . . ?
